data_7125261
loop_
_publ_author_name
'Coletta, Marco'
'McLellan, Ross'
'Waddington, Amy'
'Sanz, Sergio'
'Gagnon, Kevin J.'
'Teat, Simon J.'
'Brechin, Euan K.'
'Dalgarno, Scott J.'

_publ_section_title
;
 Core expansion of bis-calix[4]arene-supported clusters.
;
_journal_issue 99
_journal_name_full 'Chemical communications (Cambridge, England)'
_journal_page_first 14246
_journal_page_last 14249
_journal_paper_doi 10.1039/c6cc08059f
_journal_volume 52
_journal_year 2016
_chemical_formula_moiety 'C206 H278 Gd2 Mn8 N8 O36, 2(N O3), 2(O)'
_chemical_formula_sum 'C206 H280 Gd2 Mn8 N10 O44'
_chemical_formula_weight 4354.40
_chemical_name_common Mn8Gd2
_space_group_crystal_system monoclinic
_space_group_IT_number 14
_space_group_name_Hall '-P 2yn'
_space_group_name_H-M_alt 'P 1 21/n 1'
_atom_sites_solution_hydrogens geom
_audit_creation_date 2016-06-08
_audit_creation_method
;
Olex2 1.2
(compiled 2016.02.19 svn.r3266 for OlexSys, GUI svn.r5155)
;
_audit_update_record
;
2016-06-09 deposited with the CCDC.
2016-11-09 downloaded from the CCDC.
;
_cell_angle_alpha 90
_cell_angle_beta 105.149(2)
_cell_angle_gamma 90
_cell_formula_units_Z 2
_cell_length_a 22.0960(7)
_cell_length_b 19.1570(6)
_cell_length_c 27.0764(9)
_cell_measurement_temperature 100(2)
_cell_volume 11063.0(6)
_computing_molecular_graphics 'Olex2 (Dolomanov et al., 2009)'
_computing_publication_material 'Olex2 (Dolomanov et al., 2009)'
_computing_structure_refinement 'ShelXL (Sheldrick, 2015)'
_diffrn_ambient_temperature 100(2)
_diffrn_detector_area_resol_mean 10.42
_diffrn_measured_fraction_theta_full 1.000
_diffrn_measured_fraction_theta_max 0.998
_diffrn_measurement_device_type 'Bruker D8 with PHOTON 100 detector'
_diffrn_measurement_method '\f and \w shutterless scans'
_diffrn_radiation_type Synchrotron
_diffrn_radiation_wavelength 0.7749
_diffrn_reflns_av_R_equivalents 0.0542
_diffrn_reflns_av_unetI/netI 0.0369
_diffrn_reflns_Laue_measured_fraction_full 1.000
_diffrn_reflns_Laue_measured_fraction_max 0.998
_diffrn_reflns_limit_h_max 28
_diffrn_reflns_limit_h_min -28
_diffrn_reflns_limit_k_max 24
_diffrn_reflns_limit_k_min -24
_diffrn_reflns_limit_l_max 34
_diffrn_reflns_limit_l_min -34
_diffrn_reflns_number 136715
_diffrn_reflns_point_group_measured_fraction_full 1.000
_diffrn_reflns_point_group_measured_fraction_max 0.998
_diffrn_reflns_theta_full 27.706
_diffrn_reflns_theta_max 29.886
_diffrn_reflns_theta_min 1.900
_diffrn_source
;
Advanced Light Source, station 11.3.1
;
_exptl_absorpt_coefficient_mu 1.383
_exptl_absorpt_correction_T_max 0.7459
_exptl_absorpt_correction_T_min 0.6874
_exptl_absorpt_correction_type multi-scan
_exptl_absorpt_process_details
;
SADABS-2012/1 (Bruker,2012) was used for absorption correction.
wR2(int) was 0.1345 before and 0.0563 after correction.
The Ratio of minimum to maximum transmission is 0.9216.
The \l/2 correction factor is Not present.
;
_exptl_crystal_colour 'dark violet'
_exptl_crystal_colour_modifier dark
_exptl_crystal_colour_primary violet
_exptl_crystal_density_diffrn 1.307
_exptl_crystal_description plate
_exptl_crystal_F_000 4532
_exptl_crystal_recrystallization_method 'Slow evaporation'
_exptl_crystal_size_max 0.4
_exptl_crystal_size_mid 0.35
_exptl_crystal_size_min 0.3
_refine_diff_density_max 1.638
_refine_diff_density_min -1.980
_refine_diff_density_rms 0.170
_refine_ls_extinction_method none
_refine_ls_goodness_of_fit_ref 1.077
_refine_ls_hydrogen_treatment constr
_refine_ls_matrix_type full
_refine_ls_number_parameters 1208
_refine_ls_number_reflns 24604
_refine_ls_number_restraints 72
_refine_ls_restrained_S_all 1.083
_refine_ls_R_factor_all 0.1061
_refine_ls_R_factor_gt 0.0834
_refine_ls_shift/su_max 0.001
_refine_ls_shift/su_mean 0.000
_refine_ls_structure_factor_coef Fsqd
_refine_ls_weighting_details 'w=1/[\s^2^(Fo^2^)+(0.1551P)^2^+28.0563P] where P=(Fo^2^+2Fc^2^)/3'
_refine_ls_weighting_scheme calc
_refine_ls_wR_factor_gt 0.2489
_refine_ls_wR_factor_ref 0.2740
_reflns_Friedel_coverage 0.000
_reflns_number_gt 18689
_reflns_number_total 24604
_reflns_threshold_expression 'I > 2\s(I)'
_cod_data_source_file c6cc08059f4.cif
_cod_data_source_block aw20h
_cod_database_code 7125261
_shelxl_version_number 2014/6
_shelx_space_group_comment
;
The symmetry employed for this shelxl refinement is uniquely defined
by the following loop, which should always be used as a source of
symmetry information in preference to the above space-group names.
They are only intended as comments.
;
_shelx_estimated_absorpt_t_max 0.682
_shelx_estimated_absorpt_t_min 0.608
_olex2_refinement_description
;
1. Fixed Uiso
 At 1.2 times of:
  All C(H) groups, All C(H,H) groups
 At 1.5 times of:
  All C(H,H,H) groups
2. Restrained distances
 C78A-C77 = C78-C77 = C80A-C77 = C80-C77 = C79A-C77 = C79-C77
 1.54 with sigma of 0.02
 O10-C92 = O10-C92A
 1.2 with sigma of 0.02
 N2-C92 = N2-C92A = N2-C94 = N2-C94A = N2-C93 = N2-C93A
 1.45 with sigma of 0.02
 C34A-C33 = C34-C33 = C36A-C33 = C36-C33 = C35A-C33 = C35-C33
 1.54 with sigma of 0.02
 N2-C93A = N2-C93 = N2-C94A = N2-C94 = N2-C92A = N2-C92 = N4-C97 = N4-C96 = N4-
 C95 = N1-C89 = N1-C91 = N1-C90 = N3-C98 = N3-C100 = N3-C99
 1.45 with sigma of 0.02
 O10-C92 = O10-C92A = O11-C95 = O9-C89 = O12-C98
 1.2 with sigma of 0.02
 O15-C101
 1.2 with sigma of 0.02
 O15-C101
 1.2 with sigma of 0.02
 C78A-C80A
 2.54 with sigma of 0.04
 C80A-C79A
 2.54 with sigma of 0.04
 C79A-C78A
 2.54 with sigma of 0.04
 C78-C80
 2.54 with sigma of 0.04
 C80-C79
 2.54 with sigma of 0.04
 C79-C78
 2.54 with sigma of 0.04
 C34A-C36A
 2.54 with sigma of 0.04
 C36A-C35A
 2.54 with sigma of 0.04
 C35A-C34A
 2.54 with sigma of 0.04
 C34-C36
 2.54 with sigma of 0.04
 C36-C35
 2.54 with sigma of 0.04
 C35-C34
 2.54 with sigma of 0.04
 O1AA-O0AA
 2.54 with sigma of 0.04
 O0AA-O3AA
 2.54 with sigma of 0.04
 O3AA-O1AA
 2.54 with sigma of 0.04
 N0AA-O3AA \\sim N0AA-O0AA \\sim N0AA-O1AA
 with sigma of 0.02
3. Uiso/Uaniso restraints and constraints
Gd1 \\sim Mn3A: within 1.7A with sigma of 0.04 and sigma for terminal atoms of
0.08
Gd1A \\sim Mn3: within 1.7A with sigma of 0.04 and sigma for terminal atoms of
0.08
Uanis(C98) = Uanis(N3) = Uanis(C100) = Uanis(C99) = Uanis(O12)
Uanis(C102) = Uanis(O16)
Uanis(O9) = Uanis(C89) = Uanis(N1) = Uanis(C90) = Uanis(C91)
Uanis(O3AA) = Uanis(O0AA) = Uanis(N0AA) = Uanis(O1AA)
Uanis(C78A) = Uanis(C78) = Uanis(C80A) = Uanis(C80) = Uanis(C79A) = Uanis(C79)
Uanis(C92A) = Uanis(C92) = Uanis(C94) = Uanis(C94A) = Uanis(C93) = Uanis(C93A)
Uanis(C34A) = Uanis(C34) = Uanis(C36A) = Uanis(C36) = Uanis(C35A) = Uanis(C35)
4. Others
 Fixed Sof: Gd1(0.7) Gd1A(0.3) O13(0.7) C92(0.65) H92(0.65) C35(0.75)
 H35A(0.75) H35B(0.75) H35C(0.75) C78(0.7) H78A(0.7) H78B(0.7) H78C(0.7)
 C79(0.7) H79A(0.7) H79B(0.7) H79C(0.7) C94(0.65) H94A(0.65) H94B(0.65)
 H94C(0.65) C80(0.7) H80A(0.7) H80B(0.7) H80C(0.7) C34(0.75) H34A(0.75)
 H34B(0.75) H34C(0.75) C93(0.65) H93A(0.65) H93B(0.65) H93C(0.65) C36(0.75)
 H36A(0.75) H36B(0.75) H36C(0.75) C104(0.7) H10A(0.7) H10B(0.7) H10C(0.7)
 Mn3(0.7) C103(0.3) H10J(0.3) H10K(0.3) H10L(0.3) O13A(0.3) Mn3A(0.3) O4AA(0.5)
 O2AA(0.5) C92A(0.35) H92A(0.35) C93A(0.35) H93D(0.35) H93E(0.35) H93F(0.35)
 C94A(0.35) H94D(0.35) H94E(0.35) H94F(0.35) C80A(0.3) H80D(0.3) H80E(0.3)
 H80F(0.3) C79A(0.3) H79D(0.3) H79E(0.3) H79F(0.3) C78A(0.3) H78D(0.3)
 H78E(0.3) H78F(0.3) C34A(0.25) H34D(0.25) H34E(0.25) H34F(0.25) C35A(0.25)
 H35D(0.25) H35E(0.25) H35F(0.25) C36A(0.25) H36D(0.25) H36E(0.25) H36F(0.25)
5.a Ternary CH refined with riding coordinates:
 C45(H45), C28(H28)
5.b Secondary CH2 refined with riding coordinates:
 C66(H66A,H66B), C59(H59A,H59B), C52(H52A,H52B), C7(H7A,H7B), C21(H21A,H21B),
 C14(H14A,H14B)
5.c Me refined with riding coordinates:
 C35(H35A,H35B,H35C), C78(H78A,H78B,H78C), C79(H79A,H79B,H79C), C94(H94A,H94B,
 H94C), C80(H80A,H80B,H80C), C34(H34A,H34B,H34C), C93(H93A,H93B,H93C), C36(H36A,
 H36B,H36C), C93A(H93D,H93E,H93F), C94A(H94D,H94E,H94F), C80A(H80D,H80E,H80F),
 C79A(H79D,H79E,H79F), C78A(H78D,H78E,H78F), C34A(H34D,H34E,H34F), C35A(H35D,
 H35E,H35F), C36A(H36D,H36E,H36F)
5.d Aromatic/amide H refined with riding coordinates:
 C68(H68), C61(H61), C47(H47), C70(H70), C63(H63), C49(H49), C25(H25),
 C56(H56), C2(H2), C95(H95), C23(H23), C4(H4), C54(H54), C16(H16), C9(H9),
 C18(H18), C11(H11), C92(H92), C89(H89), C98(H98), C92A(H92A)
5.e Idealised Me refined as rotating group:
 C83(H83A,H83B,H83C), C87(H87A,H87B,H87C), C88(H88A,H88B,H88C), C84(H84A,H84B,
 H84C), C75(H75A,H75B,H75C), C74(H74A,H74B,H74C), C82(H82A,H82B,H82C), C96(H96A,
 H96B,H96C), C97(H97A,H97B,H97C), C86(H86A,H86B,H86C), C76(H76A,H76B,H76C),
 C32(H32A,H32B,H32C), C39(H39A,H39B,H39C), C38(H38A,H38B,H38C), C40(H40A,H40B,
 H40C), C31(H31A,H31B,H31C), C30(H30A,H30B,H30C), C90(H90A,H90B,H90C), C91(H91A,
 H91B,H91C), C44(H44A,H44B,H44C), C42(H42A,H42B,H42C), C43(H43A,H43B,H43C),
 C104(H10A,H10B,H10C), C102(H10D,H10E,H10F), C99(H99A,H99B,H99C), C100(H10G,
 H10H,H10I), C103(H10J,H10K,H10L), C101(H10M,H10N,H10O)
;
_olex2_submission_special_instructions 'No special instructions were received'

loop_
_space_group_symop_operation_xyz
'x, y, z'
'-x+1/2, y+1/2, -z+1/2'
'-x, -y, -z'
'x-1/2, -y-1/2, z-1/2'

loop_
_atom_site_label
_atom_site_type_symbol
_atom_site_fract_x
_atom_site_fract_y
_atom_site_fract_z
_atom_site_U_iso_or_equiv
_atom_site_adp_type
_atom_site_occupancy
_atom_site_site_symmetry_order
_atom_site_calc_flag
_atom_site_refinement_flags_posn
_atom_site_refinement_flags_adp
_atom_site_refinement_flags_occupancy
_atom_site_disorder_assembly
_atom_site_disorder_group
Gd1 Gd -0.09039(2) -0.01682(2) 0.59270(2) 0.04157(13) Uani 0.7 1 d . U P A 1
Mn2 Mn 0.02331(3) -0.11636(4) 0.56727(3) 0.03871(19) Uani 1 1 d . . . . .
Gd1A Gd -0.12534(5) -0.12744(7) 0.49716(5) 0.0427(3) Uani 0.3 1 d . U P A 2
Mn4 Mn -0.01849(4) -0.04627(5) 0.45804(4) 0.0505(2) Uani 1 1 d . . . . .
Mn1 Mn -0.22947(4) -0.10743(6) 0.56305(4) 0.0597(3) Uani 1 1 d . . . . .
O5 O -0.01482(17) -0.09271(19) 0.62234(14) 0.0405(8) Uani 1 1 d . . . . .
O8 O -0.04332(16) -0.18423(18) 0.54192(14) 0.0379(7) Uani 1 1 d . . . . .
O7 O 0.05055(16) -0.12918(19) 0.50684(14) 0.0406(8) Uani 1 1 d . . . . .
O10 O 0.08909(17) -0.1913(2) 0.61502(15) 0.0439(8) Uani 1 1 d D . . . .
O6 O 0.07887(16) -0.0390(2) 0.58711(15) 0.0424(8) Uani 1 1 d . . . . .
O1 O -0.19100(17) -0.1929(2) 0.54750(15) 0.0507(10) Uani 1 1 d . . . . .
O17 O -0.0849(2) -0.1130(2) 0.43805(17) 0.0548(10) Uani 1 1 d . . . . .
O4 O -0.16052(18) -0.0961(2) 0.62544(18) 0.0524(10) Uani 1 1 d . . . . .
O18 O -0.0216(2) 0.0659(2) 0.59523(18) 0.0577(11) Uani 1 1 d . . . . .
O3 O -0.2609(2) -0.0164(3) 0.5744(2) 0.0701(15) Uani 1 1 d . . . . .
O13 O -0.1614(3) -0.0676(3) 0.5248(3) 0.0387(13) Uani 0.7 1 d . . P A 1
O2 O -0.2905(2) -0.1107(3) 0.4979(2) 0.0769(17) Uani 1 1 d . . . . .
O11 O -0.1445(2) -0.2546(3) 0.45593(18) 0.0696(14) Uani 1 1 d D . . . .
O12 O -0.0689(3) 0.0133(3) 0.6845(3) 0.0888(10) Uani 1 1 d D . . . .
N2 N 0.1585(2) -0.2696(3) 0.6613(2) 0.0518(12) Uani 1 1 d D . . . .
O16 O -0.1690(3) 0.0691(3) 0.5848(3) 0.0929(17) Uani 1 1 d . . . . .
C71 C -0.0483(2) -0.2736(3) 0.6020(2) 0.0389(10) Uani 1 1 d . . . . .
C72 C -0.0326(2) -0.2521(3) 0.5578(2) 0.0386(10) Uani 1 1 d . . . . .
C67 C -0.0060(2) -0.2985(3) 0.5290(2) 0.0409(11) Uani 1 1 d . . . . .
O15 O -0.2228(2) -0.1225(5) 0.4338(2) 0.113(3) Uani 1 1 d D . . . .
C65 C 0.0971(2) -0.1756(3) 0.5101(2) 0.0407(11) Uani 1 1 d . . . . .
C64 C 0.0838(3) -0.2465(3) 0.4993(2) 0.0445(12) Uani 1 1 d . . . . .
N4 N -0.1791(3) -0.3654(4) 0.4423(2) 0.0665(15) Uani 1 1 d D . . . .
C51 C 0.0082(2) -0.1267(3) 0.6679(2) 0.0397(11) Uani 1 1 d . . . . .
C45 C -0.0728(2) -0.2197(3) 0.63343(19) 0.0367(10) Uani 1 1 d . . . . .
H45 H -0.0891 -0.1798 0.6099 0.044 Uiso 1 1 calc R . . . .
C68 C 0.0008(3) -0.3678(3) 0.5443(2) 0.0472(12) Uani 1 1 d . . . . .
H68 H 0.0168 -0.4001 0.5243 0.057 Uiso 1 1 calc R . . . .
C46 C -0.0199(2) -0.1906(3) 0.6761(2) 0.0388(10) Uani 1 1 d . . . . .
C57 C 0.1862(2) -0.0635(3) 0.5989(2) 0.0451(12) Uani 1 1 d . . . . .
C1 C -0.1797(3) -0.2831(3) 0.6112(2) 0.0454(12) Uani 1 1 d . . . . .
C66 C 0.0160(3) -0.2719(3) 0.4838(2) 0.0453(12) Uani 1 1 d . . . . .
H66A H -0.0115 -0.2331 0.4674 0.054 Uiso 1 1 calc R . . . .
H66B H 0.0121 -0.3098 0.4583 0.054 Uiso 1 1 calc R . . . .
N1 N -0.3576(3) -0.2184(4) 0.6413(3) 0.0792(9) Uani 1 1 d D . . . .
C50 C 0.0587(3) -0.0984(3) 0.7038(2) 0.0452(12) Uani 1 1 d . . . . .
C60 C 0.1603(2) -0.1538(3) 0.5278(2) 0.0434(11) Uani 1 1 d . . . . .
C59 C 0.1758(2) -0.0779(3) 0.5423(2) 0.0458(12) Uani 1 1 d . . . . .
H59A H 0.2141 -0.0647 0.5321 0.055 Uiso 1 1 calc R . . . .
H59B H 0.1411 -0.0481 0.5229 0.055 Uiso 1 1 calc R . . . .
C61 C 0.2073(3) -0.2027(3) 0.5328(2) 0.0483(13) Uani 1 1 d . . . . .
H61 H 0.2496 -0.1874 0.5435 0.058 Uiso 1 1 calc R . . . .
C58 C 0.1362(2) -0.0470(3) 0.6195(2) 0.0446(12) Uani 1 1 d . . . . .
C47 C 0.0045(3) -0.2248(3) 0.7216(2) 0.0474(12) Uani 1 1 d . . . . .
H47 H -0.0144 -0.2672 0.7280 0.057 Uiso 1 1 calc R . . . .
C69 C -0.0148(3) -0.3922(3) 0.5881(2) 0.0495(13) Uani 1 1 d . . . . .
C6 C -0.2099(3) -0.2540(4) 0.5633(2) 0.0506(14) Uani 1 1 d . . . . .
C27 C -0.1716(2) -0.1245(3) 0.6684(2) 0.0469(12) Uani 1 1 d . . . . .
C70 C -0.0388(3) -0.3442(3) 0.6163(2) 0.0449(12) Uani 1 1 d . . . . .
H70 H -0.0492 -0.3595 0.6464 0.054 Uiso 1 1 calc R . . . .
C26 C -0.1563(2) -0.1939(3) 0.6820(2) 0.0444(12) Uani 1 1 d . . . . .
C63 C 0.1328(3) -0.2933(3) 0.5063(2) 0.0493(13) Uani 1 1 d . . . . .
H63 H 0.1235 -0.3413 0.4997 0.059 Uiso 1 1 calc R . . . .
C49 C 0.0818(3) -0.1355(4) 0.7496(2) 0.0526(14) Uani 1 1 d . . . . .
H49 H 0.1158 -0.1164 0.7751 0.063 Uiso 1 1 calc R . . . .
C25 C -0.1713(3) -0.2213(4) 0.7257(2) 0.0522(14) Uani 1 1 d . . . . .
H25 H -0.1603 -0.2682 0.7356 0.063 Uiso 1 1 calc R . . . .
C53 C 0.1444(3) -0.0401(3) 0.6718(2) 0.0492(13) Uani 1 1 d . . . . .
C52 C 0.0889(3) -0.0297(3) 0.6947(2) 0.0502(13) Uani 1 1 d . . . . .
H52A H 0.0571 -0.0004 0.6713 0.060 Uiso 1 1 calc R . . . .
H52B H 0.1033 -0.0045 0.7276 0.060 Uiso 1 1 calc R . . . .
C28 C -0.1283(2) -0.2469(3) 0.6520(2) 0.0427(11) Uani 1 1 d . . . . .
H28 H -0.1103 -0.2844 0.6773 0.051 Uiso 1 1 calc R . . . .
C85 C -0.0076(4) -0.4702(3) 0.6018(3) 0.0606(16) Uani 1 1 d . . . . .
C62 C 0.1955(3) -0.2731(3) 0.5227(2) 0.0509(13) Uani 1 1 d . . . . .
C5 C -0.2623(3) -0.2898(5) 0.5314(2) 0.0629(18) Uani 1 1 d . . . . .
C48 C 0.0564(3) -0.1993(4) 0.7589(2) 0.0546(14) Uani 1 1 d . . . . .
C56 C 0.2461(3) -0.0681(4) 0.6322(3) 0.0558(15) Uani 1 1 d . . . . .
H56 H 0.2806 -0.0788 0.6187 0.067 Uiso 1 1 calc R . . . .
C81 C 0.2501(3) -0.3247(4) 0.5278(3) 0.0659(18) Uani 1 1 d . . . . .
C2 C -0.1999(3) -0.3480(4) 0.6243(3) 0.0589(16) Uani 1 1 d . . . . .
H2 H -0.1791 -0.3675 0.6565 0.071 Uiso 1 1 calc R . . . .
C13 C -0.3465(3) -0.1425(6) 0.4957(3) 0.077(3) Uani 1 1 d . . . . .
C95 C -0.1540(3) -0.3107(4) 0.4714(3) 0.0694(19) Uani 1 1 d D . . . .
H95 H -0.1429 -0.3172 0.5074 0.083 Uiso 1 1 calc R . . . .
C24 C -0.2017(3) -0.1816(4) 0.7547(3) 0.0661(18) Uani 1 1 d . . . . .
C8 C -0.3533(3) -0.2135(6) 0.4879(3) 0.073(2) Uani 1 1 d . . . . .
C22 C -0.2020(3) -0.0842(4) 0.6983(3) 0.0614(16) Uani 1 1 d . . . . .
C7 C -0.2998(3) -0.2594(5) 0.4821(3) 0.075(2) Uani 1 1 d . . . . .
H7A H -0.3171 -0.2979 0.4581 0.091 Uiso 1 1 calc R . . . .
H7B H -0.2717 -0.2315 0.4667 0.091 Uiso 1 1 calc R . . . .
C73 C 0.0824(4) -0.2403(4) 0.8086(3) 0.0669(18) Uani 1 1 d . . . . .
C23 C -0.2159(3) -0.1138(4) 0.7397(3) 0.0660(18) Uani 1 1 d . . . . .
H23 H -0.2365 -0.0860 0.7594 0.079 Uiso 1 1 calc R . . . .
C20 C -0.3058(3) -0.0088(4) 0.5993(4) 0.068(2) Uani 1 1 d . . . . .
C4 C -0.2796(3) -0.3552(5) 0.5467(3) 0.069(2) Uani 1 1 d . . . . .
H4 H -0.3137 -0.3793 0.5245 0.082 Uiso 1 1 calc R . . . .
C3 C -0.2491(3) -0.3860(4) 0.5927(3) 0.0651(18) Uani 1 1 d . . . . .
C83 C 0.2750(4) -0.3178(5) 0.4809(4) 0.081(2) Uani 1 1 d . . . . .
H83A H 0.2416 -0.3293 0.4502 0.122 Uiso 1 1 calc GR . . . .
H83B H 0.3103 -0.3499 0.4838 0.122 Uiso 1 1 calc GR . . . .
H83C H 0.2891 -0.2698 0.4783 0.122 Uiso 1 1 calc GR . . . .
C87 C -0.0591(5) -0.5113(4) 0.5638(3) 0.080(2) Uani 1 1 d . . . . .
H87A H -0.1002 -0.4983 0.5684 0.120 Uiso 1 1 calc GR . . . .
H87B H -0.0523 -0.5614 0.5699 0.120 Uiso 1 1 calc GR . . . .
H87C H -0.0577 -0.5003 0.5287 0.120 Uiso 1 1 calc GR . . . .
C54 C 0.2052(3) -0.0444(4) 0.7037(3) 0.0570(15) Uani 1 1 d . . . . .
H54 H 0.2114 -0.0385 0.7396 0.068 Uiso 1 1 calc R . . . .
C16 C -0.4143(4) 0.0058(5) 0.5990(4) 0.085(3) Uani 1 1 d . . . . .
H16 H -0.4572 0.0080 0.5805 0.102 Uiso 1 1 calc R . . . .
C88 C -0.0127(5) -0.4829(4) 0.6560(3) 0.074(2) Uani 1 1 d . . . . .
H88A H 0.0189 -0.4549 0.6800 0.111 Uiso 1 1 calc GR . . . .
H88B H -0.0057 -0.5325 0.6644 0.111 Uiso 1 1 calc GR . . . .
H88C H -0.0546 -0.4695 0.6584 0.111 Uiso 1 1 calc GR . . . .
C15 C -0.3692(3) -0.0077(5) 0.5718(4) 0.083(3) Uani 1 1 d . . . . .
C9 C -0.4119(3) -0.2422(6) 0.4854(3) 0.084(3) Uani 1 1 d . . . . .
H9 H -0.4185 -0.2906 0.4785 0.101 Uiso 1 1 calc R . . . .
C17 C -0.3992(4) 0.0159(4) 0.6508(5) 0.085(3) Uani 1 1 d . . . . .
C77 C 0.3230(3) -0.0584(4) 0.7201(3) 0.075(2) Uani 1 1 d D . . . .
C19 C -0.2895(3) -0.0012(4) 0.6524(4) 0.074(2) Uani 1 1 d . . . . .
C84 C 0.2297(4) -0.4000(4) 0.5314(4) 0.077(2) Uani 1 1 d . . . . .
H84A H 0.2100 -0.4045 0.5597 0.115 Uiso 1 1 calc GR . . . .
H84B H 0.2664 -0.4307 0.5374 0.115 Uiso 1 1 calc GR . . . .
H84C H 0.1995 -0.4133 0.4993 0.115 Uiso 1 1 calc GR . . . .
C75 C 0.0345(5) -0.2402(6) 0.8393(3) 0.093(3) Uani 1 1 d . . . . .
H75A H 0.0275 -0.1922 0.8491 0.139 Uiso 1 1 calc GR . . . .
H75B H 0.0500 -0.2684 0.8702 0.139 Uiso 1 1 calc GR . . . .
H75C H -0.0050 -0.2598 0.8187 0.139 Uiso 1 1 calc GR . . . .
C18 C -0.3360(3) 0.0120(4) 0.6789(4) 0.080(2) Uani 1 1 d . . . . .
H18 H -0.3246 0.0181 0.7150 0.096 Uiso 1 1 calc R . . . .
C74 C 0.0957(4) -0.3155(4) 0.7950(3) 0.077(2) Uani 1 1 d . . . . .
H74A H 0.0576 -0.3358 0.7727 0.116 Uiso 1 1 calc GR . . . .
H74B H 0.1090 -0.3432 0.8264 0.116 Uiso 1 1 calc GR . . . .
H74C H 0.1291 -0.3154 0.7772 0.116 Uiso 1 1 calc GR . . . .
C55 C 0.2567(3) -0.0572(4) 0.6848(3) 0.0624(17) Uani 1 1 d . . . . .
C12 C -0.3952(3) -0.0986(6) 0.5035(3) 0.077(2) Uani 1 1 d . . . . .
C82 C 0.3036(4) -0.3087(5) 0.5744(4) 0.087(3) Uani 1 1 d . . . . .
H82A H 0.3146 -0.2591 0.5744 0.131 Uiso 1 1 calc GR . . . .
H82B H 0.3401 -0.3372 0.5735 0.131 Uiso 1 1 calc GR . . . .
H82C H 0.2907 -0.3194 0.6055 0.131 Uiso 1 1 calc GR . . . .
C21 C -0.2211(3) -0.0083(4) 0.6842(4) 0.071(2) Uani 1 1 d . . . . .
H21A H -0.1932 0.0115 0.6646 0.085 Uiso 1 1 calc R . . . .
H21B H -0.2153 0.0194 0.7160 0.085 Uiso 1 1 calc R . . . .
C29 C -0.2671(4) -0.4584(5) 0.6096(4) 0.084(3) Uani 1 1 d . . . . .
C14 C -0.3882(4) -0.0254(6) 0.5143(4) 0.097(4) Uani 1 1 d . . . . .
H14A H -0.4284 -0.0018 0.4982 0.117 Uiso 1 1 calc R . . . .
H14B H -0.3561 -0.0065 0.4985 0.117 Uiso 1 1 calc R . . . .
C11 C -0.4527(3) -0.1319(7) 0.5014(3) 0.090(3) Uani 1 1 d . . . . .
H11 H -0.4864 -0.1043 0.5063 0.109 Uiso 1 1 calc R . . . .
C10 C -0.4624(3) -0.2006(7) 0.4928(3) 0.093(3) Uani 1 1 d . . . . .
C96 C -0.1958(5) -0.3574(6) 0.3880(3) 0.099(3) Uani 1 1 d D . . . .
H96A H -0.1842 -0.3105 0.3793 0.149 Uiso 1 1 calc GR . . . .
H96B H -0.2411 -0.3639 0.3746 0.149 Uiso 1 1 calc GR . . . .
H96C H -0.1735 -0.3923 0.3730 0.149 Uiso 1 1 calc GR . . . .
C97 C -0.1906(5) -0.4300(5) 0.4635(4) 0.089(3) Uani 1 1 d D . . . .
H97A H -0.1682 -0.4313 0.4999 0.134 Uiso 1 1 calc GR . . . .
H97B H -0.1760 -0.4682 0.4455 0.134 Uiso 1 1 calc GR . . . .
H97C H -0.2357 -0.4352 0.4599 0.134 Uiso 1 1 calc GR . . . .
C86 C 0.0554(4) -0.4995(5) 0.5988(4) 0.086(3) Uani 1 1 d . . . . .
H86A H 0.0561 -0.5035 0.5628 0.129 Uiso 1 1 calc GR . . . .
H86B H 0.0617 -0.5457 0.6148 0.129 Uiso 1 1 calc GR . . . .
H86C H 0.0890 -0.4681 0.6167 0.129 Uiso 1 1 calc GR . . . .
C76 C 0.1433(5) -0.2089(6) 0.8400(3) 0.096(3) Uani 1 1 d . . . . .
H76A H 0.1712 -0.2002 0.8178 0.144 Uiso 1 1 calc GR . . . .
H76B H 0.1635 -0.2415 0.8672 0.144 Uiso 1 1 calc GR . . . .
H76C H 0.1346 -0.1648 0.8551 0.144 Uiso 1 1 calc GR . . . .
C37 C -0.4483(4) 0.0300(5) 0.6819(5) 0.096(3) Uani 1 1 d . . . . .
C32 C -0.2736(6) -0.4546(6) 0.6619(5) 0.109(4) Uani 1 1 d . . . . .
H32A H -0.2382 -0.4286 0.6834 0.164 Uiso 1 1 calc GR . . . .
H32B H -0.2741 -0.5019 0.6756 0.164 Uiso 1 1 calc GR . . . .
H32C H -0.3129 -0.4308 0.6619 0.164 Uiso 1 1 calc GR . . . .
C39 C -0.4284(5) 0.0923(7) 0.7192(6) 0.125(5) Uani 1 1 d . . . . .
H39A H -0.3891 0.0808 0.7446 0.187 Uiso 1 1 calc GR . . . .
H39B H -0.4612 0.1015 0.7367 0.187 Uiso 1 1 calc GR . . . .
H39C H -0.4222 0.1338 0.7000 0.187 Uiso 1 1 calc GR . . . .
C38 C -0.5129(4) 0.0417(7) 0.6466(5) 0.119(4) Uani 1 1 d . . . . .
H38A H -0.5127 0.0841 0.6264 0.178 Uiso 1 1 calc GR . . . .
H38B H -0.5434 0.0469 0.6669 0.178 Uiso 1 1 calc GR . . . .
H38C H -0.5246 0.0016 0.6235 0.178 Uiso 1 1 calc GR . . . .
C92 C 0.1036(5) -0.2495(5) 0.6258(5) 0.0771(17) Uani 0.65 1 d D . P B 1
H92 H 0.0759 -0.2853 0.6092 0.093 Uiso 0.65 1 calc R . P B 1
C40 C -0.4500(5) -0.0345(6) 0.7172(5) 0.105(3) Uani 1 1 d . . . . .
H40A H -0.4657 -0.0754 0.6959 0.158 Uiso 1 1 calc GR . . . .
H40B H -0.4778 -0.0244 0.7392 0.158 Uiso 1 1 calc GR . . . .
H40C H -0.4077 -0.0440 0.7384 0.158 Uiso 1 1 calc GR . . . .
C89 C -0.3116(4) -0.2139(5) 0.6179(4) 0.0792(9) Uani 1 1 d D . . . .
H89 H -0.2927 -0.2561 0.6111 0.095 Uiso 1 1 calc R . . . .
C33 C -0.5277(4) -0.2334(8) 0.4882(4) 0.136(6) Uani 1 1 d D . . . .
C35 C -0.5743(5) -0.1965(9) 0.4422(6) 0.118(3) Uani 0.75 1 d D . P C 1
H35A H -0.5619 -0.2062 0.4106 0.177 Uiso 0.75 1 calc R . P C 1
H35B H -0.6168 -0.2142 0.4388 0.177 Uiso 0.75 1 calc R . P C 1
H35C H -0.5733 -0.1460 0.4482 0.177 Uiso 0.75 1 calc R . P C 1
C78 C 0.3241(7) -0.1049(9) 0.7657(6) 0.112(3) Uani 0.7 1 d D . P D 1
H78A H 0.3666 -0.1058 0.7885 0.169 Uiso 0.7 1 calc R . P D 1
H78B H 0.2950 -0.0865 0.7842 0.169 Uiso 0.7 1 calc R . P D 1
H78C H 0.3116 -0.1523 0.7537 0.169 Uiso 0.7 1 calc R . P D 1
C79 C 0.3417(7) 0.0162(7) 0.7370(7) 0.112(3) Uani 0.7 1 d D . P D 1
H79A H 0.3405 0.0451 0.7069 0.169 Uiso 0.7 1 calc R . P D 1
H79B H 0.3124 0.0351 0.7552 0.169 Uiso 0.7 1 calc R . P D 1
H79C H 0.3842 0.0165 0.7598 0.169 Uiso 0.7 1 calc R . P D 1
C31 C -0.3291(8) -0.4833(9) 0.5766(8) 0.195(10) Uani 1 1 d . . . . .
H31A H -0.3628 -0.4536 0.5824 0.292 Uiso 1 1 calc GR . . . .
H31B H -0.3362 -0.5317 0.5855 0.292 Uiso 1 1 calc GR . . . .
H31C H -0.3288 -0.4808 0.5406 0.292 Uiso 1 1 calc GR . . . .
C94 C 0.2030(5) -0.2218(6) 0.6883(5) 0.0771(17) Uani 0.65 1 d D . P B 1
H94A H 0.2378 -0.2471 0.7111 0.116 Uiso 0.65 1 calc R . P B 1
H94B H 0.2189 -0.1938 0.6641 0.116 Uiso 0.65 1 calc R . P B 1
H94C H 0.1834 -0.1910 0.7086 0.116 Uiso 0.65 1 calc R . P B 1
C80 C 0.3718(7) -0.0870(10) 0.6938(7) 0.112(3) Uani 0.7 1 d D . P D 1
H80A H 0.3721 -0.0579 0.6641 0.169 Uiso 0.7 1 calc R . P D 1
H80B H 0.4134 -0.0862 0.7180 0.169 Uiso 0.7 1 calc R . P D 1
H80C H 0.3609 -0.1350 0.6825 0.169 Uiso 0.7 1 calc R . P D 1
C34 C -0.5287(6) -0.3126(8) 0.4767(7) 0.118(3) Uani 0.75 1 d D . P C 1
H34A H -0.5155 -0.3205 0.4453 0.177 Uiso 0.75 1 calc R . P C 1
H34B H -0.4999 -0.3368 0.5052 0.177 Uiso 0.75 1 calc R . P C 1
H34C H -0.5712 -0.3307 0.4723 0.177 Uiso 0.75 1 calc R . P C 1
C93 C 0.1674(6) -0.3448(5) 0.6700(6) 0.0771(17) Uani 0.65 1 d D . P B 1
H93A H 0.2072 -0.3532 0.6955 0.116 Uiso 0.65 1 calc R . P B 1
H93B H 0.1329 -0.3635 0.6825 0.116 Uiso 0.65 1 calc R . P B 1
H93C H 0.1679 -0.3679 0.6379 0.116 Uiso 0.65 1 calc R . P B 1
C30 C -0.2148(8) -0.5107(6) 0.6110(8) 0.149(6) Uani 1 1 d . . . . .
H30A H -0.2083 -0.5152 0.5767 0.224 Uiso 1 1 calc GR . . . .
H30B H -0.2264 -0.5562 0.6223 0.224 Uiso 1 1 calc GR . . . .
H30C H -0.1760 -0.4944 0.6348 0.224 Uiso 1 1 calc GR . . . .
C90 C -0.3916(4) -0.1584(5) 0.6503(4) 0.0792(9) Uani 1 1 d D . . . .
H90A H -0.3670 -0.1335 0.6805 0.119 Uiso 1 1 calc GR . . . .
H90B H -0.4317 -0.1731 0.6560 0.119 Uiso 1 1 calc GR . . . .
H90C H -0.3993 -0.1274 0.6205 0.119 Uiso 1 1 calc GR . . . .
C36 C -0.5477(6) -0.2176(10) 0.5367(6) 0.118(3) Uani 0.75 1 d D . P C 1
H36A H -0.5890 -0.2382 0.5341 0.177 Uiso 0.75 1 calc R . P C 1
H36B H -0.5171 -0.2376 0.5662 0.177 Uiso 0.75 1 calc R . P C 1
H36C H -0.5498 -0.1670 0.5410 0.177 Uiso 0.75 1 calc R . P C 1
C91 C -0.3735(4) -0.2873(5) 0.6568(4) 0.0792(9) Uani 1 1 d D . . . .
H91A H -0.3488 -0.3227 0.6445 0.119 Uiso 1 1 calc GR . . . .
H91B H -0.4182 -0.2962 0.6420 0.119 Uiso 1 1 calc GR . . . .
H91C H -0.3640 -0.2895 0.6942 0.119 Uiso 1 1 calc GR . . . .
C41 C -0.2169(5) -0.2117(7) 0.8019(4) 0.100(3) Uani 1 1 d . . . . .
C44 C -0.2049(6) -0.2902(6) 0.8092(4) 0.109(4) Uani 1 1 d . . . . .
H44A H -0.2333 -0.3156 0.7811 0.163 Uiso 1 1 calc GR . . . .
H44B H -0.2123 -0.3048 0.8418 0.163 Uiso 1 1 calc GR . . . .
H44C H -0.1614 -0.3004 0.8094 0.163 Uiso 1 1 calc GR . . . .
C42 C -0.2824(7) -0.1943(8) 0.8038(6) 0.143(6) Uani 1 1 d . . . . .
H42A H -0.2867 -0.1436 0.8062 0.215 Uiso 1 1 calc GR . . . .
H42B H -0.2911 -0.2166 0.8338 0.215 Uiso 1 1 calc GR . . . .
H42C H -0.3121 -0.2114 0.7727 0.215 Uiso 1 1 calc GR . . . .
C43 C -0.1700(7) -0.1713(7) 0.8481(4) 0.127(5) Uani 1 1 d . . . . .
H43A H -0.1312 -0.1982 0.8600 0.191 Uiso 1 1 calc GR . . . .
H43B H -0.1898 -0.1656 0.8763 0.191 Uiso 1 1 calc GR . . . .
H43C H -0.1603 -0.1252 0.8363 0.191 Uiso 1 1 calc GR . . . .
C98 C -0.0604(5) -0.0227(5) 0.7240(4) 0.0888(10) Uani 1 1 d D . . . .
H98 H -0.0628 -0.0721 0.7211 0.107 Uiso 1 1 calc R . . . .
N3 N -0.0478(4) 0.0062(4) 0.7705(3) 0.0888(10) Uani 1 1 d D . . . .
C104 C -0.0145(8) 0.1317(6) 0.6222(5) 0.086(4) Uani 0.7 1 d . . P A .
H10A H -0.0349 0.1687 0.5988 0.129 Uiso 0.7 1 calc GR . P . .
H10B H 0.0302 0.1425 0.6354 0.129 Uiso 0.7 1 calc GR . P . .
H10C H -0.0339 0.1286 0.6508 0.129 Uiso 0.7 1 calc GR . P . .
C102 C -0.1787(5) 0.1364(5) 0.6002(5) 0.0929(17) Uani 1 1 d . . . . .
H10D H -0.1745 0.1368 0.6371 0.139 Uiso 1 1 calc GR . . . .
H10E H -0.2209 0.1519 0.5821 0.139 Uiso 1 1 calc GR . . . .
H10F H -0.1476 0.1679 0.5922 0.139 Uiso 1 1 calc GR . . . .
C99 C -0.0350(5) -0.0402(5) 0.8136(4) 0.0888(10) Uani 1 1 d D . . . .
H99A H -0.0702 -0.0395 0.8293 0.133 Uiso 1 1 calc GR . . . .
H99B H 0.0033 -0.0251 0.8387 0.133 Uiso 1 1 calc GR . . . .
H99C H -0.0292 -0.0877 0.8022 0.133 Uiso 1 1 calc GR . . . .
Mn3 Mn -0.13440(7) -0.16049(9) 0.48889(6) 0.0414(3) Uani 0.7 1 d . U P A 1
C100 C -0.0347(5) 0.0803(5) 0.7759(4) 0.0888(10) Uani 1 1 d D . . . .
H10G H -0.0137 0.0952 0.7500 0.133 Uiso 1 1 calc GR . . . .
H10H H -0.0074 0.0897 0.8101 0.133 Uiso 1 1 calc GR . . . .
H10I H -0.0741 0.1061 0.7714 0.133 Uiso 1 1 calc GR . . . .
C103 C -0.1058(14) -0.1377(14) 0.3856(8) 0.072(7) Uani 0.3 1 d . . P A .
H10J H -0.1432 -0.1668 0.3817 0.108 Uiso 0.3 1 calc GR . P . .
H10K H -0.0724 -0.1652 0.3772 0.108 Uiso 0.3 1 calc GR . P . .
H10L H -0.1159 -0.0976 0.3623 0.108 Uiso 0.3 1 calc GR . P . .
O13A O -0.1555(7) -0.0442(9) 0.5460(6) 0.037(3) Uani 0.3 1 d . . P A 2
O3AA O -0.2807(8) -0.5266(8) 0.3266(6) 0.227(4) Uani 1 1 d D . . . .
Mn3A Mn -0.08988(15) -0.01088(18) 0.61932(17) 0.0450(7) Uani 0.3 1 d . U P A .
O14 O -0.03609(18) -0.0315(2) 0.52323(17) 0.0511(10) Uani 1 1 d . . . . .
O9 O -0.2919(3) -0.1590(3) 0.6047(2) 0.0792(9) Uani 1 1 d D . . . .
O0AA O -0.3803(8) -0.5573(8) 0.3362(6) 0.227(4) Uani 1 1 d D . . . .
N0AA N -0.3303(8) -0.5167(10) 0.3428(7) 0.227(4) Uani 1 1 d D . . . .
O1AA O -0.3285(7) -0.4633(9) 0.3761(6) 0.227(4) Uani 1 1 d D . . . .
O4AA O -0.4068(13) -0.4523(11) 0.4395(7) 0.156(8) Uani 0.5 1 d . . P E 1
O2AA O -0.4367(12) -0.5178(17) 0.4406(11) 0.193(12) Uani 0.5 1 d . . P F 2
C92A C 0.1371(8) -0.2026(8) 0.6452(9) 0.0771(17) Uani 0.35 1 d D . P B 2
H92A H 0.1626 -0.1640 0.6594 0.093 Uiso 0.35 1 calc R . P B 2
C93A C 0.1262(10) -0.3349(8) 0.6482(10) 0.0771(17) Uani 0.35 1 d D . P B 2
H93D H 0.1531 -0.3732 0.6653 0.116 Uiso 0.35 1 calc R . P B 2
H93E H 0.0874 -0.3344 0.6594 0.116 Uiso 0.35 1 calc R . P B 2
H93F H 0.1160 -0.3417 0.6111 0.116 Uiso 0.35 1 calc R . P B 2
C94A C 0.2187(8) -0.2705(12) 0.7006(9) 0.0771(17) Uani 0.35 1 d D . P B 2
H94D H 0.2309 -0.3189 0.7100 0.116 Uiso 0.35 1 calc R . P B 2
H94E H 0.2510 -0.2482 0.6871 0.116 Uiso 0.35 1 calc R . P B 2
H94F H 0.2145 -0.2451 0.7309 0.116 Uiso 0.35 1 calc R . P B 2
C80A C 0.3640(16) -0.1125(17) 0.7011(16) 0.112(3) Uani 0.3 1 d D . P D 2
H80D H 0.4063 -0.1126 0.7242 0.169 Uiso 0.3 1 calc R . P D 2
H80E H 0.3454 -0.1590 0.7006 0.169 Uiso 0.3 1 calc R . P D 2
H80F H 0.3661 -0.1001 0.6665 0.169 Uiso 0.3 1 calc R . P D 2
C79A C 0.3535(16) 0.0143(13) 0.7139(15) 0.112(3) Uani 0.3 1 d D . P D 2
H79D H 0.3964 0.0158 0.7360 0.169 Uiso 0.3 1 calc R . P D 2
H79E H 0.3545 0.0205 0.6782 0.169 Uiso 0.3 1 calc R . P D 2
H79F H 0.3287 0.0518 0.7236 0.169 Uiso 0.3 1 calc R . P D 2
C78A C 0.3276(16) -0.068(2) 0.7773(7) 0.112(3) Uani 0.3 1 d D . P D 2
H78D H 0.3717 -0.0676 0.7967 0.169 Uiso 0.3 1 calc R . P D 2
H78E H 0.3057 -0.0290 0.7891 0.169 Uiso 0.3 1 calc R . P D 2
H78F H 0.3081 -0.1119 0.7827 0.169 Uiso 0.3 1 calc R . P D 2
C34A C -0.5529(17) -0.259(3) 0.4333(9) 0.118(3) Uani 0.25 1 d D . P C 2
H34D H -0.5943 -0.2800 0.4292 0.177 Uiso 0.25 1 calc R . P C 2
H34E H -0.5563 -0.2194 0.4097 0.177 Uiso 0.25 1 calc R . P C 2
H34F H -0.5241 -0.2938 0.4256 0.177 Uiso 0.25 1 calc R . P C 2
C35A C -0.5705(16) -0.1798(19) 0.5062(18) 0.118(3) Uani 0.25 1 d D . P C 2
H35D H -0.5510 -0.1662 0.5417 0.177 Uiso 0.25 1 calc R . P C 2
H35E H -0.5761 -0.1384 0.4842 0.177 Uiso 0.25 1 calc R . P C 2
H35F H -0.6114 -0.2011 0.5040 0.177 Uiso 0.25 1 calc R . P C 2
C36A C -0.5176(17) -0.2944(19) 0.5273(15) 0.118(3) Uani 0.25 1 d D . P C 2
H36D H -0.5015 -0.2759 0.5620 0.177 Uiso 0.25 1 calc R . P C 2
H36E H -0.5576 -0.3181 0.5246 0.177 Uiso 0.25 1 calc R . P C 2
H36F H -0.4874 -0.3276 0.5199 0.177 Uiso 0.25 1 calc R . P C 2
C101 C -0.2471(8) -0.1224(11) 0.3867(4) 0.173(8) Uani 1 1 d D . . . .
H10M H -0.2151 -0.1120 0.3687 0.260 Uiso 1 1 calc GR . . . .
H10N H -0.2801 -0.0867 0.3783 0.260 Uiso 1 1 calc GR . . . .
H10O H -0.2655 -0.1683 0.3760 0.260 Uiso 1 1 calc GR . . . .

loop_
_atom_site_aniso_label
_atom_site_aniso_U_11
_atom_site_aniso_U_22
_atom_site_aniso_U_33
_atom_site_aniso_U_23
_atom_site_aniso_U_13
_atom_site_aniso_U_12
Gd1 0.0387(2) 0.0429(2) 0.0480(3) 0.0035(2) 0.02007(19) -0.00073(15)
Mn2 0.0330(4) 0.0409(4) 0.0468(4) 0.0085(3) 0.0186(3) -0.0009(3)
Gd1A 0.0391(5) 0.0480(6) 0.0453(6) 0.0050(5) 0.0184(4) -0.0027(5)
Mn4 0.0553(5) 0.0475(5) 0.0547(5) 0.0133(4) 0.0254(4) 0.0001(4)
Mn1 0.0324(4) 0.0769(7) 0.0764(7) 0.0355(5) 0.0259(4) 0.0077(4)
O5 0.0381(18) 0.0432(19) 0.0424(19) 0.0049(15) 0.0142(15) -0.0050(15)
O8 0.0352(17) 0.0384(18) 0.0450(19) 0.0054(15) 0.0194(14) 0.0000(14)
O7 0.0354(17) 0.0424(19) 0.049(2) 0.0101(16) 0.0201(15) 0.0030(14)
O10 0.0365(18) 0.046(2) 0.051(2) 0.0077(17) 0.0141(15) 0.0013(15)
O6 0.0327(17) 0.045(2) 0.052(2) 0.0070(16) 0.0145(15) -0.0032(14)
O1 0.0333(18) 0.076(3) 0.046(2) 0.0185(19) 0.0155(15) -0.0003(18)
O17 0.058(2) 0.053(2) 0.056(2) 0.0123(19) 0.018(2) -0.0039(19)
O4 0.0358(19) 0.050(2) 0.077(3) 0.014(2) 0.0241(19) 0.0003(16)
O18 0.074(3) 0.047(2) 0.059(3) 0.0066(19) 0.030(2) 0.003(2)
O3 0.038(2) 0.072(3) 0.109(4) 0.039(3) 0.035(2) 0.012(2)
O13 0.035(3) 0.045(4) 0.043(4) 0.009(3) 0.021(3) 0.002(2)
O2 0.035(2) 0.127(5) 0.072(3) 0.048(3) 0.022(2) 0.011(2)
O11 0.060(3) 0.093(4) 0.056(3) 0.014(3) 0.017(2) -0.029(3)
O12 0.092(2) 0.083(2) 0.096(3) -0.0073(18) 0.033(2) -0.0033(19)
N2 0.041(2) 0.055(3) 0.061(3) 0.015(2) 0.017(2) 0.003(2)
O16 0.090(3) 0.066(3) 0.140(5) 0.025(3) 0.061(3) 0.023(2)
C71 0.029(2) 0.043(3) 0.045(3) 0.005(2) 0.0110(19) 0.0012(19)
C72 0.031(2) 0.039(3) 0.048(3) 0.002(2) 0.014(2) 0.0005(19)
C67 0.038(2) 0.041(3) 0.048(3) 0.000(2) 0.018(2) -0.002(2)
O15 0.044(3) 0.236(9) 0.059(3) 0.069(4) 0.014(2) 0.014(4)
C65 0.035(2) 0.046(3) 0.048(3) 0.008(2) 0.024(2) 0.005(2)
C64 0.045(3) 0.048(3) 0.047(3) 0.003(2) 0.024(2) 0.002(2)
N4 0.049(3) 0.087(4) 0.064(4) 0.002(3) 0.018(3) 0.003(3)
C51 0.032(2) 0.049(3) 0.041(3) 0.007(2) 0.014(2) -0.003(2)
C45 0.032(2) 0.042(3) 0.040(2) 0.005(2) 0.0143(19) -0.0032(19)
C68 0.047(3) 0.041(3) 0.058(3) 0.002(2) 0.021(3) 0.007(2)
C46 0.033(2) 0.046(3) 0.041(3) 0.004(2) 0.016(2) -0.002(2)
C57 0.037(3) 0.042(3) 0.058(3) 0.006(2) 0.014(2) -0.006(2)
C1 0.039(3) 0.058(3) 0.043(3) 0.005(2) 0.017(2) -0.006(2)
C66 0.044(3) 0.048(3) 0.049(3) -0.002(2) 0.022(2) 0.001(2)
N1 0.0618(17) 0.090(2) 0.096(2) 0.0184(18) 0.0377(16) -0.0053(15)
C50 0.040(3) 0.051(3) 0.047(3) 0.001(2) 0.014(2) -0.008(2)
C60 0.038(3) 0.050(3) 0.049(3) 0.006(2) 0.022(2) -0.002(2)
C59 0.035(2) 0.048(3) 0.061(3) 0.013(3) 0.025(2) -0.001(2)
C61 0.037(3) 0.055(3) 0.058(3) 0.009(3) 0.021(2) 0.004(2)
C58 0.034(2) 0.044(3) 0.057(3) 0.007(2) 0.012(2) -0.010(2)
C47 0.041(3) 0.056(3) 0.046(3) 0.009(2) 0.014(2) -0.003(2)
C69 0.052(3) 0.047(3) 0.049(3) 0.008(2) 0.013(2) 0.005(2)
C6 0.033(2) 0.074(4) 0.049(3) 0.010(3) 0.018(2) -0.004(2)
C27 0.032(2) 0.049(3) 0.062(3) 0.006(3) 0.016(2) -0.004(2)
C70 0.047(3) 0.043(3) 0.047(3) 0.006(2) 0.015(2) -0.003(2)
C26 0.030(2) 0.054(3) 0.051(3) 0.005(2) 0.015(2) 0.000(2)
C63 0.049(3) 0.047(3) 0.060(3) -0.001(3) 0.029(3) 0.004(2)
C49 0.043(3) 0.066(4) 0.046(3) 0.004(3) 0.006(2) -0.013(3)
C25 0.041(3) 0.066(4) 0.055(3) 0.006(3) 0.023(2) 0.004(3)
C53 0.041(3) 0.051(3) 0.058(3) -0.002(3) 0.016(2) -0.015(2)
C52 0.044(3) 0.055(3) 0.051(3) -0.001(3) 0.013(2) -0.016(2)
C28 0.035(2) 0.052(3) 0.044(3) 0.011(2) 0.016(2) -0.003(2)
C85 0.068(4) 0.047(3) 0.067(4) 0.006(3) 0.019(3) 0.006(3)
C62 0.042(3) 0.054(3) 0.062(3) 0.004(3) 0.023(3) 0.007(2)
C5 0.041(3) 0.103(6) 0.045(3) 0.003(3) 0.012(2) -0.013(3)
C48 0.051(3) 0.066(4) 0.044(3) 0.007(3) 0.007(2) -0.007(3)
C56 0.037(3) 0.064(4) 0.068(4) -0.001(3) 0.014(3) -0.007(3)
C81 0.049(3) 0.064(4) 0.092(5) 0.002(4) 0.032(3) 0.012(3)
C2 0.051(3) 0.073(4) 0.053(3) 0.008(3) 0.014(3) -0.020(3)
C13 0.037(3) 0.146(8) 0.049(4) 0.042(4) 0.015(3) 0.008(4)
C95 0.050(4) 0.100(6) 0.061(4) -0.002(4) 0.019(3) -0.005(4)
C24 0.057(4) 0.084(5) 0.065(4) 0.006(4) 0.030(3) 0.013(3)
C8 0.042(3) 0.128(7) 0.045(3) 0.027(4) 0.006(3) -0.005(4)
C22 0.041(3) 0.060(4) 0.087(5) 0.001(3) 0.024(3) 0.003(3)
C7 0.052(4) 0.131(7) 0.042(3) 0.001(4) 0.010(3) -0.019(4)
C73 0.071(4) 0.073(5) 0.051(4) 0.010(3) 0.005(3) -0.006(4)
C23 0.049(3) 0.075(5) 0.080(5) -0.011(4) 0.027(3) 0.005(3)
C20 0.040(3) 0.069(4) 0.104(6) 0.026(4) 0.034(4) 0.013(3)
C4 0.045(3) 0.097(6) 0.063(4) -0.010(4) 0.014(3) -0.030(4)
C3 0.054(4) 0.077(5) 0.065(4) 0.001(3) 0.018(3) -0.025(3)
C83 0.063(4) 0.073(5) 0.126(7) -0.005(5) 0.058(5) 0.012(4)
C87 0.110(7) 0.045(4) 0.079(5) 0.001(3) 0.015(5) -0.002(4)
C54 0.045(3) 0.069(4) 0.055(3) -0.002(3) 0.010(3) -0.011(3)
C16 0.044(4) 0.096(6) 0.123(8) 0.030(6) 0.038(4) 0.019(4)
C88 0.100(6) 0.051(4) 0.070(5) 0.016(3) 0.023(4) 0.012(4)
C15 0.045(4) 0.086(5) 0.129(8) 0.048(5) 0.042(4) 0.020(4)
C9 0.044(4) 0.148(9) 0.056(4) 0.008(5) 0.004(3) -0.017(4)
C17 0.045(4) 0.073(5) 0.148(9) -0.012(5) 0.048(5) 0.003(3)
C77 0.047(4) 0.092(6) 0.081(5) 0.002(4) 0.005(3) -0.015(4)
C19 0.045(3) 0.054(4) 0.132(8) 0.006(4) 0.042(4) 0.005(3)
C84 0.059(4) 0.057(4) 0.122(7) 0.008(4) 0.038(4) 0.019(3)
C75 0.129(8) 0.102(7) 0.047(4) 0.017(4) 0.023(5) 0.012(6)
C18 0.046(4) 0.066(4) 0.137(8) -0.013(5) 0.040(4) 0.006(3)
C74 0.072(5) 0.077(5) 0.072(5) 0.017(4) 0.001(4) 0.005(4)
C55 0.042(3) 0.071(4) 0.071(4) 0.005(3) 0.009(3) -0.013(3)
C12 0.039(3) 0.118(7) 0.073(5) 0.041(5) 0.014(3) 0.002(4)
C82 0.063(5) 0.073(5) 0.116(7) -0.002(5) 0.007(4) 0.025(4)
C21 0.046(3) 0.056(4) 0.115(6) -0.010(4) 0.031(4) 0.001(3)
C29 0.079(5) 0.084(6) 0.087(6) 0.000(5) 0.020(4) -0.038(5)
C14 0.045(4) 0.149(10) 0.107(7) 0.075(7) 0.036(4) 0.034(5)
C11 0.035(3) 0.163(10) 0.077(5) 0.035(6) 0.020(3) 0.008(5)
C10 0.039(4) 0.163(10) 0.073(5) 0.026(6) 0.007(3) -0.016(5)
C96 0.088(6) 0.130(9) 0.071(5) -0.017(6) 0.003(5) 0.014(6)
C97 0.090(6) 0.078(6) 0.108(7) 0.007(5) 0.039(5) 0.014(5)
C86 0.082(6) 0.068(5) 0.112(7) 0.018(5) 0.033(5) 0.028(4)
C76 0.096(6) 0.109(7) 0.063(5) 0.021(5) -0.016(4) -0.018(6)
C37 0.051(4) 0.089(6) 0.158(10) -0.034(6) 0.047(5) -0.001(4)
C32 0.148(10) 0.080(6) 0.119(8) 0.005(6) 0.069(8) -0.033(6)
C39 0.060(5) 0.116(9) 0.204(14) -0.044(9) 0.045(7) 0.016(5)
C38 0.048(4) 0.155(10) 0.165(11) -0.043(9) 0.049(6) 0.015(5)
C92 0.062(3) 0.062(3) 0.097(5) 0.012(3) 0.001(3) 0.001(3)
C40 0.091(7) 0.116(8) 0.128(9) -0.022(7) 0.065(7) -0.003(6)
C89 0.0618(17) 0.090(2) 0.096(2) 0.0184(18) 0.0377(16) -0.0053(15)
C33 0.041(4) 0.260(19) 0.107(8) -0.010(10) 0.020(5) -0.033(7)
C35 0.052(4) 0.145(8) 0.153(8) -0.011(6) 0.022(4) -0.021(4)
C78 0.056(4) 0.150(9) 0.111(7) -0.005(6) -0.014(4) -0.014(5)
C79 0.056(4) 0.150(9) 0.111(7) -0.005(6) -0.014(4) -0.014(5)
C31 0.130(12) 0.169(15) 0.24(2) 0.066(14) -0.032(12) -0.095(12)
C94 0.062(3) 0.062(3) 0.097(5) 0.012(3) 0.001(3) 0.001(3)
C80 0.056(4) 0.150(9) 0.111(7) -0.005(6) -0.014(4) -0.014(5)
C34 0.052(4) 0.145(8) 0.153(8) -0.011(6) 0.022(4) -0.021(4)
C93 0.062(3) 0.062(3) 0.097(5) 0.012(3) 0.001(3) 0.001(3)
C30 0.160(13) 0.076(7) 0.253(19) 0.000(9) 0.130(14) -0.012(7)
C90 0.0618(17) 0.090(2) 0.096(2) 0.0184(18) 0.0377(16) -0.0053(15)
C36 0.052(4) 0.145(8) 0.153(8) -0.011(6) 0.022(4) -0.021(4)
C91 0.0618(17) 0.090(2) 0.096(2) 0.0184(18) 0.0377(16) -0.0053(15)
C41 0.102(7) 0.138(9) 0.077(6) 0.031(6) 0.056(5) 0.044(6)
C44 0.157(10) 0.100(7) 0.100(7) 0.021(6) 0.089(7) 0.019(7)
C42 0.149(11) 0.161(12) 0.169(12) 0.062(10) 0.129(10) 0.052(9)
C43 0.196(14) 0.112(9) 0.081(7) 0.001(6) 0.048(8) 0.043(9)
C98 0.092(2) 0.083(2) 0.096(3) -0.0073(18) 0.033(2) -0.0033(19)
N3 0.092(2) 0.083(2) 0.096(3) -0.0073(18) 0.033(2) -0.0033(19)
C104 0.133(11) 0.062(6) 0.074(7) -0.004(5) 0.048(7) -0.034(7)
C102 0.090(3) 0.066(3) 0.140(5) 0.025(3) 0.061(3) 0.023(2)
C99 0.092(2) 0.083(2) 0.096(3) -0.0073(18) 0.033(2) -0.0033(19)
Mn3 0.0371(7) 0.0481(8) 0.0430(7) 0.0043(7) 0.0175(5) 0.0002(6)
C100 0.092(2) 0.083(2) 0.096(3) -0.0073(18) 0.033(2) -0.0033(19)
C103 0.105(19) 0.081(16) 0.039(10) 0.013(10) 0.031(11) -0.036(14)
O13A 0.035(6) 0.050(9) 0.032(7) 0.008(6) 0.016(6) -0.008(6)
O3AA 0.213(9) 0.210(8) 0.205(8) 0.055(6) -0.042(7) -0.018(7)
Mn3A 0.0434(16) 0.0509(18) 0.0466(18) -0.0027(15) 0.0222(15) -0.0058(12)
O14 0.0368(19) 0.057(2) 0.067(3) 0.028(2) 0.0266(18) 0.0091(16)
O9 0.0618(17) 0.090(2) 0.096(2) 0.0184(18) 0.0377(16) -0.0053(15)
O0AA 0.213(9) 0.210(8) 0.205(8) 0.055(6) -0.042(7) -0.018(7)
N0AA 0.213(9) 0.210(8) 0.205(8) 0.055(6) -0.042(7) -0.018(7)
O1AA 0.213(9) 0.210(8) 0.205(8) 0.055(6) -0.042(7) -0.018(7)
O4AA 0.24(3) 0.117(14) 0.104(13) -0.010(11) 0.030(14) -0.009(16)
O2AA 0.140(19) 0.24(3) 0.18(2) 0.10(2) 0.010(16) 0.003(19)
C92A 0.062(3) 0.062(3) 0.097(5) 0.012(3) 0.001(3) 0.001(3)
C93A 0.062(3) 0.062(3) 0.097(5) 0.012(3) 0.001(3) 0.001(3)
C94A 0.062(3) 0.062(3) 0.097(5) 0.012(3) 0.001(3) 0.001(3)
C80A 0.056(4) 0.150(9) 0.111(7) -0.005(6) -0.014(4) -0.014(5)
C79A 0.056(4) 0.150(9) 0.111(7) -0.005(6) -0.014(4) -0.014(5)
C78A 0.056(4) 0.150(9) 0.111(7) -0.005(6) -0.014(4) -0.014(5)
C34A 0.052(4) 0.145(8) 0.153(8) -0.011(6) 0.022(4) -0.021(4)
C35A 0.052(4) 0.145(8) 0.153(8) -0.011(6) 0.022(4) -0.021(4)
C36A 0.052(4) 0.145(8) 0.153(8) -0.011(6) 0.022(4) -0.021(4)
C101 0.157(14) 0.23(2) 0.097(9) 0.037(11) -0.027(9) -0.054(13)

loop_
_atom_type_symbol
_atom_type_description
_atom_type_scat_dispersion_real
_atom_type_scat_dispersion_imag
_atom_type_scat_source
C C 0.0040 0.0020 'International Tables Vol C Tables 4.2.6.8 and 6.1.1.4'
H H 0.0000 0.0000 'International Tables Vol C Tables 4.2.6.8 and 6.1.1.4'
Gd Gd 0.1190 4.9550 'International Tables Vol C Tables 4.2.6.8 and 6.1.1.4'
Mn Mn 0.3650 0.8600 'International Tables Vol C Tables 4.2.6.8 and 6.1.1.4'
N N 0.0080 0.0040 'International Tables Vol C Tables 4.2.6.8 and 6.1.1.4'
O O 0.0140 0.0070 'International Tables Vol C Tables 4.2.6.8 and 6.1.1.4'

loop_
_geom_angle_atom_site_label_1
_geom_angle_atom_site_label_2
_geom_angle_atom_site_label_3
_geom_angle
_geom_angle_site_symmetry_1
_geom_angle_site_symmetry_3
O5 Gd1 O4 87.17(13) . .
O5 Gd1 O13 107.83(19) . .
O5 Gd1 O12 81.94(19) . .
O5 Gd1 O16 164.4(2) . .
O5 Gd1 O14 74.46(13) . .
O4 Gd1 O14 131.67(15) . .
O18 Gd1 O5 90.70(15) . .
O18 Gd1 O4 157.39(16) . .
O18 Gd1 O13 131.04(19) . .
O18 Gd1 O12 81.4(2) . .
O18 Gd1 O16 89.2(2) . .
O18 Gd1 O14 68.78(16) . .
O13 Gd1 O4 70.62(18) . .
O13 Gd1 O12 144.5(2) . .
O13 Gd1 O16 83.7(3) . .
O13 Gd1 O14 73.26(18) . .
O12 Gd1 O4 76.05(19) . .
O12 Gd1 O14 141.19(19) . .
O16 Gd1 O4 86.93(18) . .
O16 Gd1 O12 82.7(2) . .
O16 Gd1 O14 119.79(19) . .
Mn3A Gd1 O5 85.9(3) . .
Mn3A Gd1 O4 66.0(3) . .
Mn3A Gd1 O18 91.4(3) . .
Mn3A Gd1 O13 133.6(3) . .
Mn3A Gd1 O12 10.9(3) . .
Mn3A Gd1 O16 78.6(3) . .
Mn3A Gd1 O14 151.5(3) . .
O5 Mn2 O8 89.24(15) . .
O5 Mn2 O10 93.06(15) . .
O5 Mn2 O14 85.87(15) . .
O8 Mn2 O10 95.36(15) . .
O8 Mn2 O14 90.74(16) . .
O7 Mn2 O5 170.50(16) . .
O7 Mn2 O8 89.45(15) . .
O7 Mn2 O10 96.43(15) . .
O7 Mn2 O6 91.01(16) . .
O7 Mn2 O14 84.74(15) . .
O10 Mn2 O14 173.79(16) . .
O6 Mn2 O5 88.80(16) . .
O6 Mn2 O8 170.85(16) . .
O6 Mn2 O10 93.67(15) . .
O6 Mn2 O14 80.20(16) . .
O8 Gd1A O1 87.96(13) . .
O8 Gd1A O11 78.19(15) . .
O8 Gd1A O15 151.9(3) . .
O8 Gd1A O13A 110.6(4) . .
O8 Gd1A O14 75.31(13) . .
O1 Gd1A O11 74.10(15) . .
O1 Gd1A O14 133.02(14) . .
O17 Gd1A O8 91.87(16) . .
O17 Gd1A O1 154.98(18) . .
O17 Gd1A O11 81.37(16) . .
O17 Gd1A O15 85.87(18) . .
O17 Gd1A O13A 127.8(4) . .
O17 Gd1A O14 70.60(16) . .
O15 Gd1A O1 82.64(16) . .
O15 Gd1A O11 73.7(3) . .
O15 Gd1A O14 129.4(2) . .
O13A Gd1A O1 75.0(4) . .
O13A Gd1A O11 147.5(4) . .
O13A Gd1A O15 92.6(4) . .
O13A Gd1A O14 70.8(4) . .
O14 Gd1A O11 140.31(15) . .
Mn2 Mn4 Gd1 62.53(2) 3_556 3_556
O7 Mn4 Gd1 92.57(9) . 3_556
O7 Mn4 Mn2 139.54(10) . 3_556
O6 Mn4 Gd1 84.35(9) 3_556 3_556
O6 Mn4 Mn2 36.27(10) 3_556 3_556
O6 Mn4 O7 175.79(14) 3_556 .
O17 Mn4 Gd1 135.73(14) . 3_556
O17 Mn4 Mn2 127.74(14) . 3_556
O17 Mn4 O7 92.55(16) . .
O17 Mn4 O6 91.66(16) . 3_556
O17 Mn4 O18 97.3(2) . 3_556
O17 Mn4 O14 91.93(19) . .
O18 Mn4 Gd1 39.38(14) 3_556 3_556
O18 Mn4 Mn2 91.48(13) 3_556 3_556
O18 Mn4 O7 86.05(16) 3_556 .
O18 Mn4 O6 93.34(17) 3_556 3_556
O18 Mn4 O14 164.3(2) 3_556 .
O14 Mn4 Gd1 132.28(14) . 3_556
O14 Mn4 Gd1 48.88(13) 3_556 3_556
O14 Mn4 Mn2 92.89(13) . 3_556
O14 Mn4 Mn2 43.44(12) 3_556 3_556
O14 Mn4 O7 80.84(15) . .
O14 Mn4 O7 96.10(15) 3_556 .
O14 Mn4 O6 79.70(15) 3_556 3_556
O14 Mn4 O6 99.10(15) . 3_556
O14 Mn4 O17 170.04(19) 3_556 .
O14 Mn4 O18 88.21(19) 3_556 3_556
O14 Mn4 O14 84.62(16) 3_556 .
O1 Mn1 O4 89.66(18) . .
O1 Mn1 O13 78.2(2) . .
O1 Mn1 O13A 91.6(5) . .
O1 Mn1 O9 95.7(2) . .
O4 Mn1 O13 83.9(2) . .
O4 Mn1 O13A 70.4(4) . .
O4 Mn1 O9 93.3(2) . .
O3 Mn1 O1 172.87(17) . .
O3 Mn1 O4 89.7(2) . .
O3 Mn1 O13 94.7(2) . .
O3 Mn1 O13A 81.5(5) . .
O3 Mn1 O9 91.4(2) . .
O13 Mn1 O9 173.3(2) . .
O2 Mn1 O1 90.9(2) . .
O2 Mn1 O4 172.53(19) . .
O2 Mn1 O3 88.9(3) . .
O2 Mn1 O13 88.9(2) . .
O2 Mn1 O13A 102.1(4) . .
O2 Mn1 O9 94.1(2) . .
O13A Mn1 O9 162.1(4) . .
Gd1 O5 Mn3A 18.65(11) . .
Mn2 O5 Gd1 108.25(16) . .
Mn2 O5 Mn3A 126.3(2) . .
C51 O5 Gd1 135.2(3) . .
C51 O5 Mn2 116.5(3) . .
C51 O5 Mn3A 117.2(3) . .
Mn2 O8 Gd1A 107.66(16) . .
Mn2 O8 Mn3 124.86(18) . .
C72 O8 Mn2 118.0(3) . .
C72 O8 Gd1A 134.1(3) . .
C72 O8 Mn3 117.1(3) . .
Mn2 O7 Mn4 95.25(14) . .
C65 O7 Mn2 115.9(3) . .
C65 O7 Mn4 148.8(3) . .
C92 O10 Mn2 149.1(6) . .
C92A O10 Mn2 149.6(8) . .
Mn2 O6 Mn4 99.43(16) . 3_556
C58 O6 Mn2 121.4(3) . .
C58 O6 Mn4 139.2(3) . 3_556
Mn1 O1 Gd1A 92.51(17) . .
Mn1 O1 Mn3 105.35(19) . .
C6 O1 Gd1A 149.1(4) . .
C6 O1 Mn1 118.3(3) . .
C6 O1 Mn3 135.0(4) . .
Mn4 O17 Gd1A 109.2(2) . .
Mn4 O17 Mn3 125.2(2) . .
C103 O17 Gd1A 128.9(10) . .
C103 O17 Mn4 121.2(9) . .
C103 O17 Mn3 113.6(9) . .
Mn1 O4 Gd1 100.10(17) . .
Mn1 O4 Mn3A 113.9(2) . .
C27 O4 Gd1 144.5(4) . .
C27 O4 Mn1 114.6(3) . .
C27 O4 Mn3A 128.5(4) . .
Mn3A O4 Gd1 16.82(11) . .
Gd1 O18 Mn3A 18.26(10) . .
Mn4 O18 Gd1 106.8(2) 3_556 .
Mn4 O18 Mn3A 123.4(2) 3_556 .
C104 O18 Gd1 129.2(6) . .
C104 O18 Mn4 122.7(6) . 3_556
C104 O18 Mn3A 113.8(6) . .
C20 O3 Mn1 121.4(4) . .
Mn1 O13 Gd1 100.4(3) . .
Mn1 O13 Mn3 103.3(3) . .
Mn3 O13 Gd1 119.5(3) . .
C13 O2 Mn1 117.7(4) . .
C95 O11 Gd1A 134.4(5) . .
C95 O11 Mn3 131.8(5) . .
C98 O12 Gd1 132.9(6) . .
C98 O12 Mn3A 130.9(7) . .
Mn3A O12 Gd1 4.46(12) . .
C92 N2 C94 123.1(8) . .
C92 N2 C93 116.1(7) . .
C94 N2 C93 120.9(8) . .
C92A N2 C93A 128.0(12) . .
C92A N2 C94A 113.9(12) . .
C93A N2 C94A 117.7(13) . .
C102 O16 Gd1 141.9(7) . .
C102 O16 Mn3A 130.4(7) . .
Mn3A O16 Gd1 17.82(11) . .
C72 C71 C45 118.9(5) . .
C72 C71 C70 118.0(5) . .
C70 C71 C45 123.1(5) . .
O8 C72 C71 119.3(4) . .
O8 C72 C67 119.2(5) . .
C71 C72 C67 121.5(5) . .
C72 C67 C66 120.1(5) . .
C68 C67 C72 117.8(5) . .
C68 C67 C66 122.0(5) . .
C101 O15 Gd1A 143.6(10) . .
C101 O15 Mn3 138.4(11) . .
O7 C65 C64 120.7(5) . .
O7 C65 C60 119.8(5) . .
C64 C65 C60 119.3(5) . .
C65 C64 C66 120.2(5) . .
C63 C64 C65 119.0(5) . .
C63 C64 C66 120.6(5) . .
C95 N4 C96 118.5(8) . .
C95 N4 C97 122.4(7) . .
C97 N4 C96 119.1(8) . .
O5 C51 C46 118.5(5) . .
O5 C51 C50 119.2(5) . .
C50 C51 C46 122.2(5) . .
C71 C45 H45 106.5 . .
C71 C45 C28 112.5(4) . .
C46 C45 C71 111.0(4) . .
C46 C45 H45 106.5 . .
C46 C45 C28 113.4(4) . .
C28 C45 H45 106.5 . .
C67 C68 H68 118.6 . .
C67 C68 C69 122.8(5) . .
C69 C68 H68 118.6 . .
C51 C46 C45 118.6(4) . .
C47 C46 C51 117.8(5) . .
C47 C46 C45 123.5(5) . .
C58 C57 C59 121.3(5) . .
C56 C57 C59 120.5(5) . .
C56 C57 C58 118.2(6) . .
C6 C1 C28 124.7(5) . .
C2 C1 C6 118.7(6) . .
C2 C1 C28 116.5(5) . .
C67 C66 C64 112.6(5) . .
C67 C66 H66A 109.1 . .
C67 C66 H66B 109.1 . .
C64 C66 H66A 109.1 . .
C64 C66 H66B 109.1 . .
H66A C66 H66B 107.8 . .
C89 N1 C90 121.9(7) . .
C89 N1 C91 117.8(7) . .
C90 N1 C91 120.3(6) . .
C51 C50 C49 117.6(5) . .
C51 C50 C52 122.0(5) . .
C49 C50 C52 120.4(5) . .
C65 C60 C59 120.3(5) . .
C61 C60 C65 119.0(5) . .
C61 C60 C59 120.7(5) . .
C57 C59 C60 113.5(4) . .
C57 C59 H59A 108.9 . .
C57 C59 H59B 108.9 . .
C60 C59 H59A 108.9 . .
C60 C59 H59B 108.9 . .
H59A C59 H59B 107.7 . .
C60 C61 H61 118.5 . .
C60 C61 C62 123.0(5) . .
C62 C61 H61 118.5 . .
O6 C58 C57 118.2(5) . .
O6 C58 C53 120.2(5) . .
C53 C58 C57 121.5(5) . .
C46 C47 H47 118.8 . .
C46 C47 C48 122.3(5) . .
C48 C47 H47 118.8 . .
C68 C69 C85 119.7(6) . .
C70 C69 C68 117.4(5) . .
C70 C69 C85 122.8(6) . .
O1 C6 C1 121.6(5) . .
O1 C6 C5 119.6(6) . .
C1 C6 C5 118.7(6) . .
O4 C27 C26 121.3(5) . .
O4 C27 C22 119.4(6) . .
C26 C27 C22 119.3(6) . .
C71 C70 H70 118.8 . .
C69 C70 C71 122.4(5) . .
C69 C70 H70 118.8 . .
C27 C26 C25 118.8(5) . .
C27 C26 C28 126.7(5) . .
C25 C26 C28 114.4(5) . .
C64 C63 H63 118.6 . .
C64 C63 C62 122.9(6) . .
C62 C63 H63 118.6 . .
C50 C49 H49 118.9 . .
C48 C49 C50 122.1(5) . .
C48 C49 H49 118.9 . .
C26 C25 H25 119.2 . .
C24 C25 C26 121.6(6) . .
C24 C25 H25 119.2 . .
C58 C53 C52 121.5(5) . .
C58 C53 C54 118.3(6) . .
C54 C53 C52 120.2(6) . .
C50 C52 H52A 109.0 . .
C50 C52 H52B 109.0 . .
C53 C52 C50 112.8(5) . .
C53 C52 H52A 109.0 . .
C53 C52 H52B 109.0 . .
H52A C52 H52B 107.8 . .
C45 C28 H28 105.0 . .
C1 C28 C45 115.0(4) . .
C1 C28 H28 105.0 . .
C26 C28 C45 114.6(5) . .
C26 C28 C1 111.0(4) . .
C26 C28 H28 105.0 . .
C87 C85 C69 108.8(6) . .
C88 C85 C69 111.0(6) . .
C88 C85 C87 109.6(7) . .
C88 C85 C86 107.1(7) . .
C86 C85 C69 112.6(6) . .
C86 C85 C87 107.7(7) . .
C61 C62 C63 116.8(5) . .
C61 C62 C81 120.4(6) . .
C63 C62 C81 122.8(6) . .
C6 C5 C7 121.8(7) . .
C4 C5 C6 119.5(6) . .
C4 C5 C7 118.7(6) . .
C47 C48 C73 120.1(6) . .
C49 C48 C47 117.8(5) . .
C49 C48 C73 122.1(6) . .
C57 C56 H56 119.1 . .
C57 C56 C55 121.8(6) . .
C55 C56 H56 119.1 . .
C83 C81 C62 108.5(6) . .
C83 C81 C84 108.3(7) . .
C83 C81 C82 107.7(7) . .
C84 C81 C62 112.1(6) . .
C82 C81 C62 111.5(6) . .
C82 C81 C84 108.5(7) . .
C1 C2 H2 118.1 . .
C1 C2 C3 123.8(6) . .
C3 C2 H2 118.1 . .
O2 C13 C8 120.6(7) . .
O2 C13 C12 116.1(9) . .
C8 C13 C12 123.3(7) . .
O11 C95 N4 125.6(7) . .
O11 C95 H95 117.2 . .
N4 C95 H95 117.2 . .
C25 C24 C41 121.0(7) . .
C23 C24 C25 117.4(7) . .
C23 C24 C41 121.6(7) . .
C13 C8 C7 122.1(7) . .
C13 C8 C9 117.3(9) . .
C9 C8 C7 120.5(10) . .
C27 C22 C21 121.2(7) . .
C23 C22 C27 119.3(6) . .
C23 C22 C21 119.5(7) . .
C5 C7 C8 113.5(6) . .
C5 C7 H7A 108.9 . .
C5 C7 H7B 108.9 . .
C8 C7 H7A 108.9 . .
C8 C7 H7B 108.9 . .
H7A C7 H7B 107.7 . .
C48 C73 C74 108.8(6) . .
C75 C73 C48 109.1(7) . .
C75 C73 C74 109.9(7) . .
C75 C73 C76 109.8(8) . .
C76 C73 C48 111.3(6) . .
C76 C73 C74 108.0(7) . .
C24 C23 H23 118.2 . .
C22 C23 C24 123.6(7) . .
C22 C23 H23 118.2 . .
O3 C20 C15 119.9(8) . .
O3 C20 C19 120.1(7) . .
C19 C20 C15 119.9(7) . .
C5 C4 H4 118.7 . .
C3 C4 C5 122.6(6) . .
C3 C4 H4 118.7 . .
C2 C3 C29 120.2(7) . .
C4 C3 C2 116.6(7) . .
C4 C3 C29 123.2(7) . .
C81 C83 H83A 109.5 . .
C81 C83 H83B 109.5 . .
C81 C83 H83C 109.5 . .
H83A C83 H83B 109.5 . .
H83A C83 H83C 109.5 . .
H83B C83 H83C 109.5 . .
C85 C87 H87A 109.5 . .
C85 C87 H87B 109.5 . .
C85 C87 H87C 109.5 . .
H87A C87 H87B 109.5 . .
H87A C87 H87C 109.5 . .
H87B C87 H87C 109.5 . .
C53 C54 H54 118.9 . .
C55 C54 C53 122.1(6) . .
C55 C54 H54 118.9 . .
C15 C16 H16 118.5 . .
C17 C16 H16 118.5 . .
C17 C16 C15 123.0(8) . .
C85 C88 H88A 109.5 . .
C85 C88 H88B 109.5 . .
C85 C88 H88C 109.5 . .
H88A C88 H88B 109.5 . .
H88A C88 H88C 109.5 . .
H88B C88 H88C 109.5 . .
C20 C15 C16 118.0(10) . .
C20 C15 C14 120.2(7) . .
C16 C15 C14 121.7(8) . .
C8 C9 H9 119.2 . .
C8 C9 C10 121.7(11) . .
C10 C9 H9 119.2 . .
C16 C17 C18 119.3(8) . .
C16 C17 C37 124.0(8) . .
C18 C17 C37 116.7(10) . .
C55 C77 C79 108.3(8) . .
C55 C77 C80 112.8(9) . .
C55 C77 C80A 110.5(16) . .
C55 C77 C79A 106.7(14) . .
C55 C77 C78A 115.7(14) . .
C78 C77 C55 109.2(7) . .
C78 C77 C79 111.2(11) . .
C78 C77 C80 107.6(11) . .
C79 C77 C80 107.7(10) . .
C80A C77 C79A 104.6(17) . .
C78A C77 C80A 111.6(19) . .
C78A C77 C79A 107.0(17) . .
C20 C19 C18 120.8(8) . .
C20 C19 C21 121.4(7) . .
C18 C19 C21 117.9(9) . .
C81 C84 H84A 109.5 . .
C81 C84 H84B 109.5 . .
C81 C84 H84C 109.5 . .
H84A C84 H84B 109.5 . .
H84A C84 H84C 109.5 . .
H84B C84 H84C 109.5 . .
C73 C75 H75A 109.5 . .
C73 C75 H75B 109.5 . .
C73 C75 H75C 109.5 . .
H75A C75 H75B 109.5 . .
H75A C75 H75C 109.5 . .
H75B C75 H75C 109.5 . .
C17 C18 C19 118.9(10) . .
C17 C18 H18 120.6 . .
C19 C18 H18 120.6 . .
C73 C74 H74A 109.5 . .
C73 C74 H74B 109.5 . .
C73 C74 H74C 109.5 . .
H74A C74 H74B 109.5 . .
H74A C74 H74C 109.5 . .
H74B C74 H74C 109.5 . .
C56 C55 C77 121.0(6) . .
C54 C55 C56 117.9(6) . .
C54 C55 C77 121.1(7) . .
C13 C12 C14 124.3(7) . .
C11 C12 C13 115.8(10) . .
C11 C12 C14 119.9(9) . .
C81 C82 H82A 109.5 . .
C81 C82 H82B 109.5 . .
C81 C82 H82C 109.5 . .
H82A C82 H82B 109.5 . .
H82A C82 H82C 109.5 . .
H82B C82 H82C 109.5 . .
C22 C21 C19 113.0(6) . .
C22 C21 H21A 109.0 . .
C22 C21 H21B 109.0 . .
C19 C21 H21A 109.0 . .
C19 C21 H21B 109.0 . .
H21A C21 H21B 107.8 . .
C32 C29 C3 109.9(8) . .
C32 C29 C31 106.6(12) . .
C32 C29 C30 106.0(11) . .
C31 C29 C3 111.9(9) . .
C31 C29 C30 111.9(13) . .
C30 C29 C3 110.2(8) . .
C15 C14 H14A 108.7 . .
C15 C14 H14B 108.7 . .
C12 C14 C15 114.1(7) . .
C12 C14 H14A 108.7 . .
C12 C14 H14B 108.7 . .
H14A C14 H14B 107.6 . .
C12 C11 H11 118.3 . .
C10 C11 C12 123.4(9) . .
C10 C11 H11 118.3 . .
C9 C10 C33 120.6(12) . .
C11 C10 C9 118.4(8) . .
C11 C10 C33 120.9(10) . .
N4 C96 H96A 109.5 . .
N4 C96 H96B 109.5 . .
N4 C96 H96C 109.5 . .
H96A C96 H96B 109.5 . .
H96A C96 H96C 109.5 . .
H96B C96 H96C 109.5 . .
N4 C97 H97A 109.5 . .
N4 C97 H97B 109.5 . .
N4 C97 H97C 109.5 . .
H97A C97 H97B 109.5 . .
H97A C97 H97C 109.5 . .
H97B C97 H97C 109.5 . .
C85 C86 H86A 109.5 . .
C85 C86 H86B 109.5 . .
C85 C86 H86C 109.5 . .
H86A C86 H86B 109.5 . .
H86A C86 H86C 109.5 . .
H86B C86 H86C 109.5 . .
C73 C76 H76A 109.5 . .
C73 C76 H76B 109.5 . .
C73 C76 H76C 109.5 . .
H76A C76 H76B 109.5 . .
H76A C76 H76C 109.5 . .
H76B C76 H76C 109.5 . .
C17 C37 C40 108.8(8) . .
C39 C37 C17 111.5(8) . .
C39 C37 C40 104.8(11) . .
C38 C37 C17 111.1(10) . .
C38 C37 C39 111.0(8) . .
C38 C37 C40 109.4(9) . .
C29 C32 H32A 109.5 . .
C29 C32 H32B 109.5 . .
C29 C32 H32C 109.5 . .
H32A C32 H32B 109.5 . .
H32A C32 H32C 109.5 . .
H32B C32 H32C 109.5 . .
C37 C39 H39A 109.5 . .
C37 C39 H39B 109.5 . .
C37 C39 H39C 109.5 . .
H39A C39 H39B 109.5 . .
H39A C39 H39C 109.5 . .
H39B C39 H39C 109.5 . .
C37 C38 H38A 109.5 . .
C37 C38 H38B 109.5 . .
C37 C38 H38C 109.5 . .
H38A C38 H38B 109.5 . .
H38A C38 H38C 109.5 . .
H38B C38 H38C 109.5 . .
O10 C92 N2 124.5(9) . .
O10 C92 H92 117.7 . .
N2 C92 H92 117.7 . .
C37 C40 H40A 109.5 . .
C37 C40 H40B 109.5 . .
C37 C40 H40C 109.5 . .
H40A C40 H40B 109.5 . .
H40A C40 H40C 109.5 . .
H40B C40 H40C 109.5 . .
N1 C89 H89 117.7 . .
O9 C89 N1 124.5(9) . .
O9 C89 H89 117.7 . .
C10 C33 C35 106.7(10) . .
C10 C33 C34 112.2(10) . .
C10 C33 C35A 109.7(17) . .
C10 C33 C36A 106.6(15) . .
C34 C33 C35 108.1(11) . .
C36 C33 C10 108.9(9) . .
C36 C33 C35 108.7(11) . .
C36 C33 C34 112.0(12) . .
C34A C33 C10 107.7(16) . .
C34A C33 C35A 114.8(19) . .
C34A C33 C36A 112(2) . .
C36A C33 C35A 106(2) . .
C33 C35 H35A 109.5 . .
C33 C35 H35B 109.5 . .
C33 C35 H35C 109.5 . .
H35A C35 H35B 109.5 . .
H35A C35 H35C 109.5 . .
H35B C35 H35C 109.5 . .
C77 C78 H78A 109.5 . .
C77 C78 H78B 109.5 . .
C77 C78 H78C 109.5 . .
H78A C78 H78B 109.5 . .
H78A C78 H78C 109.5 . .
H78B C78 H78C 109.5 . .
C77 C79 H79A 109.5 . .
C77 C79 H79B 109.5 . .
C77 C79 H79C 109.5 . .
H79A C79 H79B 109.5 . .
H79A C79 H79C 109.5 . .
H79B C79 H79C 109.5 . .
C29 C31 H31A 109.5 . .
C29 C31 H31B 109.5 . .
C29 C31 H31C 109.5 . .
H31A C31 H31B 109.5 . .
H31A C31 H31C 109.5 . .
H31B C31 H31C 109.5 . .
N2 C94 H94A 109.5 . .
N2 C94 H94B 109.5 . .
N2 C94 H94C 109.5 . .
H94A C94 H94B 109.5 . .
H94A C94 H94C 109.5 . .
H94B C94 H94C 109.5 . .
C77 C80 H80A 109.5 . .
C77 C80 H80B 109.5 . .
C77 C80 H80C 109.5 . .
H80A C80 H80B 109.5 . .
H80A C80 H80C 109.5 . .
H80B C80 H80C 109.5 . .
C33 C34 H34A 109.5 . .
C33 C34 H34B 109.5 . .
C33 C34 H34C 109.5 . .
H34A C34 H34B 109.5 . .
H34A C34 H34C 109.5 . .
H34B C34 H34C 109.5 . .
N2 C93 H93A 109.5 . .
N2 C93 H93B 109.5 . .
N2 C93 H93C 109.5 . .
H93A C93 H93B 109.5 . .
H93A C93 H93C 109.5 . .
H93B C93 H93C 109.5 . .
C29 C30 H30A 109.5 . .
C29 C30 H30B 109.5 . .
C29 C30 H30C 109.5 . .
H30A C30 H30B 109.5 . .
H30A C30 H30C 109.5 . .
H30B C30 H30C 109.5 . .
N1 C90 H90A 109.5 . .
N1 C90 H90B 109.5 . .
N1 C90 H90C 109.5 . .
H90A C90 H90B 109.5 . .
H90A C90 H90C 109.5 . .
H90B C90 H90C 109.5 . .
C33 C36 H36A 109.5 . .
C33 C36 H36B 109.5 . .
C33 C36 H36C 109.5 . .
H36A C36 H36B 109.5 . .
H36A C36 H36C 109.5 . .
H36B C36 H36C 109.5 . .
N1 C91 H91A 109.5 . .
N1 C91 H91B 109.5 . .
N1 C91 H91C 109.5 . .
H91A C91 H91B 109.5 . .
H91A C91 H91C 109.5 . .
H91B C91 H91C 109.5 . .
C24 C41 C44 114.4(8) . .
C24 C41 C43 103.5(9) . .
C44 C41 C43 108.6(9) . .
C42 C41 C24 111.9(8) . .
C42 C41 C44 110.5(11) . .
C42 C41 C43 107.4(11) . .
C41 C44 H44A 109.5 . .
C41 C44 H44B 109.5 . .
C41 C44 H44C 109.5 . .
H44A C44 H44B 109.5 . .
H44A C44 H44C 109.5 . .
H44B C44 H44C 109.5 . .
C41 C42 H42A 109.5 . .
C41 C42 H42B 109.5 . .
C41 C42 H42C 109.5 . .
H42A C42 H42B 109.5 . .
H42A C42 H42C 109.5 . .
H42B C42 H42C 109.5 . .
C41 C43 H43A 109.5 . .
C41 C43 H43B 109.5 . .
C41 C43 H43C 109.5 . .
H43A C43 H43B 109.5 . .
H43A C43 H43C 109.5 . .
H43B C43 H43C 109.5 . .
O12 C98 H98 119.1 . .
O12 C98 N3 121.8(9) . .
N3 C98 H98 119.1 . .
C98 N3 C99 117.1(8) . .
C98 N3 C100 119.3(8) . .
C99 N3 C100 122.2(8) . .
O18 C104 H10A 109.5 . .
O18 C104 H10B 109.5 . .
O18 C104 H10C 109.5 . .
H10A C104 H10B 109.5 . .
H10A C104 H10C 109.5 . .
H10B C104 H10C 109.5 . .
O16 C102 H10D 109.5 . .
O16 C102 H10E 109.5 . .
O16 C102 H10F 109.5 . .
H10D C102 H10E 109.5 . .
H10D C102 H10F 109.5 . .
H10E C102 H10F 109.5 . .
N3 C99 H99A 109.5 . .
N3 C99 H99B 109.5 . .
N3 C99 H99C 109.5 . .
H99A C99 H99B 109.5 . .
H99A C99 H99C 109.5 . .
H99B C99 H99C 109.5 . .
O8 Mn3 O1 93.58(14) . .
O8 Mn3 O15 172.7(3) . .
O17 Mn3 O8 88.50(16) . .
O17 Mn3 O1 170.54(19) . .
O17 Mn3 O13 100.5(2) . .
O17 Mn3 O15 86.41(19) . .
O13 Mn3 O8 100.9(2) . .
O13 Mn3 O1 70.0(2) . .
O13 Mn3 O15 75.0(3) . .
O11 Mn3 O8 94.66(19) . .
O11 Mn3 O1 92.67(19) . .
O11 Mn3 O17 96.36(19) . .
O11 Mn3 O13 157.3(2) . .
O11 Mn3 O15 91.1(3) . .
O15 Mn3 O1 90.61(17) . .
N3 C100 H10G 109.5 . .
N3 C100 H10H 109.5 . .
N3 C100 H10I 109.5 . .
H10G C100 H10H 109.5 . .
H10G C100 H10I 109.5 . .
H10H C100 H10I 109.5 . .
O17 C103 H10J 109.5 . .
O17 C103 H10K 109.5 . .
O17 C103 H10L 109.5 . .
H10J C103 H10K 109.5 . .
H10J C103 H10L 109.5 . .
H10K C103 H10L 109.5 . .
Mn1 O13A Gd1A 94.8(6) . .
Mn1 O13A Mn3A 108.7(6) . .
Mn3A O13A Gd1A 119.8(7) . .
Gd1 Mn3A O5 75.5(3) . .
Gd1 Mn3A O4 97.2(3) . .
Gd1 Mn3A O18 70.3(3) . .
Gd1 Mn3A O12 164.7(4) . .
Gd1 Mn3A O16 83.6(3) . .
O5 Mn3A O4 90.59(18) . .
O5 Mn3A O18 85.70(18) . .
O5 Mn3A O16 159.1(3) . .
O4 Mn3A O18 167.5(3) . .
O4 Mn3A O16 92.5(2) . .
O18 Mn3A O16 86.9(2) . .
O12 Mn3A O5 98.5(3) . .
O12 Mn3A O4 96.9(3) . .
O12 Mn3A O18 95.4(3) . .
O12 Mn3A O16 101.7(3) . .
O12 Mn3A O13A 155.1(5) . .
O13A Mn3A O5 97.7(5) . .
O13A Mn3A O4 64.1(4) . .
O13A Mn3A O18 104.5(4) . .
O13A Mn3A O16 65.4(5) . .
Mn2 O14 Gd1 90.62(14) . .
Mn2 O14 Gd1A 86.00(14) . .
Mn4 O14 Gd1 163.6(2) . .
Mn4 O14 Gd1 96.13(19) 3_556 .
Mn4 O14 Mn2 98.74(18) . .
Mn4 O14 Mn2 100.66(18) 3_556 .
Mn4 O14 Gd1A 88.21(18) . .
Mn4 O14 Gd1A 171.8(2) 3_556 .
Mn4 O14 Mn4 95.38(16) 3_556 .
C89 O9 Mn1 147.3(6) . .
O3AA N0AA O0AA 128(2) . .
O3AA N0AA O1AA 117.1(18) . .
O0AA N0AA O1AA 114.2(17) . .
O10 C92A N2 123.8(13) . .
O10 C92A H92A 118.1 . .
N2 C92A H92A 118.1 . .
N2 C93A H93D 109.5 . .
N2 C93A H93E 109.5 . .
N2 C93A H93F 109.5 . .
H93D C93A H93E 109.5 . .
H93D C93A H93F 109.5 . .
H93E C93A H93F 109.5 . .
N2 C94A H94D 109.5 . .
N2 C94A H94E 109.5 . .
N2 C94A H94F 109.5 . .
H94D C94A H94E 109.5 . .
H94D C94A H94F 109.5 . .
H94E C94A H94F 109.5 . .
C77 C80A H80D 109.5 . .
C77 C80A H80E 109.5 . .
C77 C80A H80F 109.5 . .
H80D C80A H80E 109.5 . .
H80D C80A H80F 109.5 . .
H80E C80A H80F 109.5 . .
C77 C79A H79D 109.5 . .
C77 C79A H79E 109.5 . .
C77 C79A H79F 109.5 . .
H79D C79A H79E 109.5 . .
H79D C79A H79F 109.5 . .
H79E C79A H79F 109.5 . .
C77 C78A H78D 109.5 . .
C77 C78A H78E 109.5 . .
C77 C78A H78F 109.5 . .
H78D C78A H78E 109.5 . .
H78D C78A H78F 109.5 . .
H78E C78A H78F 109.5 . .
C33 C34A H34D 109.5 . .
C33 C34A H34E 109.5 . .
C33 C34A H34F 109.5 . .
H34D C34A H34E 109.5 . .
H34D C34A H34F 109.5 . .
H34E C34A H34F 109.5 . .
C33 C35A H35D 109.5 . .
C33 C35A H35E 109.5 . .
C33 C35A H35F 109.5 . .
H35D C35A H35E 109.5 . .
H35D C35A H35F 109.5 . .
H35E C35A H35F 109.5 . .
C33 C36A H36D 109.5 . .
C33 C36A H36E 109.5 . .
C33 C36A H36F 109.5 . .
H36D C36A H36E 109.5 . .
H36D C36A H36F 109.5 . .
H36E C36A H36F 109.5 . .
O15 C101 H10M 109.5 . .
O15 C101 H10N 109.5 . .
O15 C101 H10O 109.5 . .
H10M C101 H10N 109.5 . .
H10M C101 H10O 109.5 . .
H10N C101 H10O 109.5 . .

loop_
_geom_bond_atom_site_label_1
_geom_bond_atom_site_label_2
_geom_bond_distance
_geom_bond_site_symmetry_2
Gd1 O5 2.201(4) .
Gd1 O4 2.493(4) .
Gd1 O18 2.184(5) .
Gd1 O13 2.299(7) .
Gd1 O12 2.473(7) .
Gd1 O16 2.361(6) .
Gd1 Mn3A 0.727(4) .
Gd1 O14 2.497(4) .
Mn2 O5 1.948(4) .
Mn2 O8 1.950(4) .
Mn2 O7 1.901(4) .
Mn2 O10 2.205(4) .
Mn2 O6 1.910(4) .
Mn2 O14 2.229(4) .
Gd1A O8 2.188(4) .
Gd1A O1 2.563(4) .
Gd1A O17 2.046(4) .
Gd1A O11 2.667(6) .
Gd1A O15 2.378(5) .
Gd1A O13A 2.279(17) .
Gd1A O14 2.653(5) .
Mn4 Gd1 3.2959(9) 3_556
Mn4 Mn2 3.1857(12) 3_556
Mn4 O7 2.354(4) .
Mn4 O6 2.256(4) 3_556
Mn4 O17 1.914(5) .
Mn4 O18 1.917(4) 3_556
Mn4 O14 1.925(4) .
Mn4 O14 1.901(5) 3_556
Mn1 O1 1.941(5) .
Mn1 O4 1.969(5) .
Mn1 O3 1.930(5) .
Mn1 O13 2.174(6) .
Mn1 O2 1.920(5) .
Mn1 O13A 2.179(13) .
Mn1 O9 2.229(5) .
O5 C51 1.370(6) .
O5 Mn3A 2.268(5) .
O8 C72 1.371(6) .
O8 Mn3 2.193(4) .
O7 C65 1.345(6) .
O10 C92 1.176(9) .
O10 C92A 1.177(12) .
O6 Mn4 2.256(4) 3_556
O6 C58 1.348(7) .
O1 C6 1.350(7) .
O1 Mn3 2.346(4) .
O17 Mn3 2.170(4) .
O17 C103 1.45(2) .
O4 C27 1.363(7) .
O4 Mn3A 2.295(5) .
O18 Mn4 1.917(4) 3_556
O18 C104 1.445(12) .
O18 Mn3A 2.319(5) .
O3 C20 1.346(8) .
O13 Mn3 2.184(7) .
O2 C13 1.367(9) .
O11 C95 1.191(9) .
O11 Mn3 1.998(6) .
O12 C98 1.247(10) .
O12 Mn3A 1.764(8) .
N2 C92 1.391(9) .
N2 C94 1.402(10) .
N2 C93 1.464(10) .
N2 C92A 1.398(12) .
N2 C93A 1.438(12) .
N2 C94A 1.471(12) .
O16 C102 1.390(11) .
O16 Mn3A 2.328(7) .
C71 C72 1.393(7) .
C71 C45 1.526(7) .
C71 C70 1.406(8) .
C72 C67 1.409(7) .
C67 C68 1.387(8) .
C67 C66 1.518(7) .
O15 Mn3 2.246(5) .
O15 C101 1.248(10) .
C65 C64 1.404(8) .
C65 C60 1.416(7) .
C64 C66 1.525(8) .
C64 C63 1.382(8) .
N4 C95 1.340(9) .
N4 C96 1.426(10) .
N4 C97 1.416(10) .
C51 C46 1.416(7) .
C51 C50 1.384(8) .
C45 H45 1.0000 .
C45 C46 1.519(7) .
C45 C28 1.535(6) .
C68 H68 0.9500 .
C68 C69 1.398(8) .
C46 C47 1.374(8) .
C57 C59 1.515(9) .
C57 C58 1.396(8) .
C57 C56 1.396(8) .
C1 C6 1.408(8) .
C1 C28 1.529(8) .
C1 C2 1.398(9) .
C66 H66A 0.9900 .
C66 H66B 0.9900 .
N1 C89 1.332(9) .
N1 C90 1.429(10) .
N1 C91 1.456(9) .
C50 C49 1.403(8) .
C50 C52 1.526(8) .
C60 C59 1.521(8) .
C60 C61 1.377(8) .
C59 H59A 0.9900 .
C59 H59B 0.9900 .
C61 H61 0.9500 .
C61 C62 1.388(9) .
C58 C53 1.388(9) .
C47 H47 0.9500 .
C47 C48 1.402(8) .
C69 C70 1.387(8) .
C69 C85 1.539(9) .
C6 C5 1.427(9) .
C27 C26 1.396(8) .
C27 C22 1.410(9) .
C70 H70 0.9500 .
C26 C25 1.412(8) .
C26 C28 1.528(8) .
C63 H63 0.9500 .
C63 C62 1.394(8) .
C49 H49 0.9500 .
C49 C48 1.395(9) .
C25 H25 0.9500 .
C25 C24 1.385(9) .
C53 C52 1.523(8) .
C53 C54 1.396(9) .
C52 H52A 0.9900 .
C52 H52B 0.9900 .
C28 H28 1.0000 .
C85 C87 1.537(11) .
C85 C88 1.521(11) .
C85 C86 1.522(11) .
C62 C81 1.536(8) .
C5 C7 1.494(10) .
C5 C4 1.403(11) .
C48 C73 1.533(9) .
C56 H56 0.9500 .
C56 C55 1.398(10) .
C81 C83 1.515(11) .
C81 C84 1.522(11) .
C81 C82 1.519(12) .
C2 H2 0.9500 .
C2 C3 1.398(9) .
C13 C8 1.379(14) .
C13 C12 1.424(12) .
C95 H95 0.9500 .
C24 C23 1.372(11) .
C24 C41 1.519(11) .
C8 C7 1.514(12) .
C8 C9 1.391(10) .
C22 C23 1.360(11) .
C22 C21 1.536(10) .
C7 H7A 0.9900 .
C7 H7B 0.9900 .
C73 C75 1.508(12) .
C73 C74 1.534(12) .
C73 C76 1.516(11) .
C23 H23 0.9500 .
C20 C15 1.405(11) .
C20 C19 1.394(13) .
C4 H4 0.9500 .
C4 C3 1.384(11) .
C3 C29 1.547(11) .
C83 H83A 0.9800 .
C83 H83B 0.9800 .
C83 H83C 0.9800 .
C87 H87A 0.9800 .
C87 H87B 0.9800 .
C87 H87C 0.9800 .
C54 H54 0.9500 .
C54 C55 1.388(10) .
C16 H16 0.9500 .
C16 C15 1.409(12) .
C16 C17 1.368(15) .
C88 H88A 0.9800 .
C88 H88B 0.9800 .
C88 H88C 0.9800 .
C15 C14 1.540(15) .
C9 H9 0.9500 .
C9 C10 1.427(15) .
C17 C18 1.406(12) .
C17 C37 1.561(12) .
C77 C55 1.525(9) .
C77 C78 1.515(14) .
C77 C79 1.525(14) .
C77 C80 1.541(14) .
C77 C80A 1.551(18) .
C77 C79A 1.577(18) .
C77 C78A 1.536(17) .
C19 C18 1.422(11) .
C19 C21 1.536(11) .
C84 H84A 0.9800 .
C84 H84B 0.9800 .
C84 H84C 0.9800 .
C75 H75A 0.9800 .
C75 H75B 0.9800 .
C75 H75C 0.9800 .
C18 H18 0.9500 .
C74 H74A 0.9800 .
C74 H74B 0.9800 .
C74 H74C 0.9800 .
C12 C14 1.432(15) .
C12 C11 1.411(11) .
C82 H82A 0.9800 .
C82 H82B 0.9800 .
C82 H82C 0.9800 .
C21 H21A 0.9900 .
C21 H21B 0.9900 .
C29 C32 1.462(14) .
C29 C31 1.505(15) .
C29 C30 1.523(17) .
C14 H14A 0.9900 .
C14 H14B 0.9900 .
C11 H11 0.9500 .
C11 C10 1.344(16) .
C10 C33 1.547(12) .
C96 H96A 0.9800 .
C96 H96B 0.9800 .
C96 H96C 0.9800 .
C97 H97A 0.9800 .
C97 H97B 0.9800 .
C97 H97C 0.9800 .
C86 H86A 0.9800 .
C86 H86B 0.9800 .
C86 H86C 0.9800 .
C76 H76A 0.9800 .
C76 H76B 0.9800 .
C76 H76C 0.9800 .
C37 C39 1.551(15) .
C37 C38 1.513(15) .
C37 C40 1.569(17) .
C32 H32A 0.9800 .
C32 H32B 0.9800 .
C32 H32C 0.9800 .
C39 H39A 0.9800 .
C39 H39B 0.9800 .
C39 H39C 0.9800 .
C38 H38A 0.9800 .
C38 H38B 0.9800 .
C38 H38C 0.9800 .
C92 H92 0.9500 .
C40 H40A 0.9800 .
C40 H40B 0.9800 .
C40 H40C 0.9800 .
C89 H89 0.9500 .
C89 O9 1.226(9) .
C33 C35 1.562(14) .
C33 C34 1.548(15) .
C33 C36 1.521(14) .
C33 C34A 1.526(18) .
C33 C35A 1.558(18) .
C33 C36A 1.553(18) .
C35 H35A 0.9800 .
C35 H35B 0.9800 .
C35 H35C 0.9800 .
C78 H78A 0.9800 .
C78 H78B 0.9800 .
C78 H78C 0.9800 .
C79 H79A 0.9800 .
C79 H79B 0.9800 .
C79 H79C 0.9800 .
C31 H31A 0.9800 .
C31 H31B 0.9800 .
C31 H31C 0.9800 .
C94 H94A 0.9800 .
C94 H94B 0.9800 .
C94 H94C 0.9800 .
C80 H80A 0.9800 .
C80 H80B 0.9800 .
C80 H80C 0.9800 .
C34 H34A 0.9800 .
C34 H34B 0.9800 .
C34 H34C 0.9800 .
C93 H93A 0.9800 .
C93 H93B 0.9800 .
C93 H93C 0.9800 .
C30 H30A 0.9800 .
C30 H30B 0.9800 .
C30 H30C 0.9800 .
C90 H90A 0.9800 .
C90 H90B 0.9800 .
C90 H90C 0.9800 .
C36 H36A 0.9800 .
C36 H36B 0.9800 .
C36 H36C 0.9800 .
C91 H91A 0.9800 .
C91 H91B 0.9800 .
C91 H91C 0.9800 .
C41 C44 1.530(15) .
C41 C42 1.498(14) .
C41 C43 1.601(18) .
C44 H44A 0.9800 .
C44 H44B 0.9800 .
C44 H44C 0.9800 .
C42 H42A 0.9800 .
C42 H42B 0.9800 .
C42 H42C 0.9800 .
C43 H43A 0.9800 .
C43 H43B 0.9800 .
C43 H43C 0.9800 .
C98 H98 0.9500 .
C98 N3 1.337(11) .
N3 C99 1.435(11) .
N3 C100 1.448(10) .
C104 H10A 0.9800 .
C104 H10B 0.9800 .
C104 H10C 0.9800 .
C102 H10D 0.9800 .
C102 H10E 0.9800 .
C102 H10F 0.9800 .
C99 H99A 0.9800 .
C99 H99B 0.9800 .
C99 H99C 0.9800 .
C100 H10G 0.9800 .
C100 H10H 0.9800 .
C100 H10I 0.9800 .
C103 H10J 0.9800 .
C103 H10K 0.9800 .
C103 H10L 0.9800 .
O13A Mn3A 2.224(16) .
O3AA N0AA 1.295(13) .
O14 Mn4 1.901(5) 3_556
O0AA N0AA 1.325(14) .
N0AA O1AA 1.356(14) .
C92A H92A 0.9500 .
C93A H93D 0.9800 .
C93A H93E 0.9800 .
C93A H93F 0.9800 .
C94A H94D 0.9800 .
C94A H94E 0.9800 .
C94A H94F 0.9800 .
C80A H80D 0.9800 .
C80A H80E 0.9800 .
C80A H80F 0.9800 .
C79A H79D 0.9800 .
C79A H79E 0.9800 .
C79A H79F 0.9800 .
C78A H78D 0.9800 .
C78A H78E 0.9800 .
C78A H78F 0.9800 .
C34A H34D 0.9800 .
C34A H34E 0.9800 .
C34A H34F 0.9800 .
C35A H35D 0.9800 .
C35A H35E 0.9800 .
C35A H35F 0.9800 .
C36A H36D 0.9800 .
C36A H36E 0.9800 .
C36A H36F 0.9800 .
C101 H10M 0.9800 .
C101 H10N 0.9800 .
C101 H10O 0.9800 .

loop_
_geom_torsion_atom_site_label_1
_geom_torsion_atom_site_label_2
_geom_torsion_atom_site_label_3
_geom_torsion_atom_site_label_4
_geom_torsion
_geom_torsion_site_symmetry_1
Gd1 O5 C51 C46 86.9(6) .
Gd1 O5 C51 C50 -94.3(6) .
Gd1 O4 C27 C26 -104.1(7) .
Gd1 O4 C27 C22 79.1(8) .
Gd1 O12 C98 N3 178.4(7) .
Gd1 O12 Mn3A O5 65.4(16) .
Gd1 O12 Mn3A O4 157.0(18) .
Gd1 O12 Mn3A O18 -21.0(16) .
Gd1 O12 Mn3A O16 -108.9(17) .
Mn2 O5 C51 C46 -90.2(5) .
Mn2 O5 C51 C50 88.6(5) .
Mn2 O8 C72 C71 89.9(5) .
Mn2 O8 C72 C67 -90.0(5) .
Mn2 O7 C65 C64 88.9(5) .
Mn2 O7 C65 C60 -87.0(5) .
Mn2 O10 C92 N2 175.3(5) .
Mn2 O10 C92A N2 -175.2(5) .
Mn2 O6 C58 C57 88.6(5) .
Mn2 O6 C58 C53 -90.2(6) .
Gd1A O8 C72 C71 -83.3(6) .
Gd1A O8 C72 C67 96.7(5) .
Gd1A O1 C6 C1 94.7(8) .
Gd1A O1 C6 C5 -86.4(8) .
Gd1A O11 C95 N4 160.7(5) .
Mn4 O7 C65 C64 -93.7(7) .
Mn4 O7 C65 C60 90.4(8) .
Mn4 O6 C58 C57 -90.8(7) 3_556
Mn4 O6 C58 C53 90.5(6) 3_556
Mn1 O1 C6 C1 -91.1(6) .
Mn1 O1 C6 C5 87.8(6) .
Mn1 O4 C27 C26 88.9(5) .
Mn1 O4 C27 C22 -88.0(6) .
Mn1 O3 C20 C15 -91.5(8) .
Mn1 O3 C20 C19 89.2(9) .
Mn1 O2 C13 C8 -87.0(8) .
Mn1 O2 C13 C12 91.2(7) .
O5 Gd1 Mn3A O4 -88.73(18) .
O5 Gd1 Mn3A O18 90.60(15) .
O5 Gd1 Mn3A O12 68.3(17) .
O5 Gd1 Mn3A O16 179.5(2) .
O5 C51 C46 C45 2.0(7) .
O5 C51 C46 C47 178.7(5) .
O5 C51 C50 C49 -178.7(5) .
O5 C51 C50 C52 1.0(8) .
O8 C72 C67 C68 -176.3(5) .
O8 C72 C67 C66 5.6(7) .
O7 C65 C64 C66 -0.3(8) .
O7 C65 C64 C63 -175.8(5) .
O7 C65 C60 C59 -1.0(8) .
O7 C65 C60 C61 177.6(5) .
O6 C58 C53 C52 5.4(9) .
O6 C58 C53 C54 -176.1(5) .
O1 C6 C5 C7 -3.9(10) .
O1 C6 C5 C4 176.5(6) .
O4 Gd1 Mn3A O5 88.73(18) .
O4 Gd1 Mn3A O18 179.33(19) .
O4 Gd1 Mn3A O12 157.0(18) .
O4 Gd1 Mn3A O16 -91.7(2) .
O4 C27 C26 C25 -177.4(5) .
O4 C27 C26 C28 -2.0(8) .
O4 C27 C22 C23 176.7(6) .
O4 C27 C22 C21 -1.6(9) .
O18 Gd1 Mn3A O5 -90.60(15) .
O18 Gd1 Mn3A O4 -179.33(19) .
O18 Gd1 Mn3A O12 -22.3(17) .
O18 Gd1 Mn3A O16 88.9(2) .
O3 C20 C15 C16 -175.2(7) .
O3 C20 C15 C14 8.5(12) .
O3 C20 C19 C18 175.4(7) .
O3 C20 C19 C21 -6.0(11) .
O13 Gd1 Mn3A O5 110.8(4) .
O13 Gd1 Mn3A O4 22.1(5) .
O13 Gd1 Mn3A O18 -158.6(4) .
O13 Gd1 Mn3A O12 179(100) .
O13 Gd1 Mn3A O16 -69.7(4) .
O2 C13 C8 C7 0.8(10) .
O2 C13 C8 C9 -179.2(6) .
O2 C13 C12 C14 -1.5(11) .
O2 C13 C12 C11 -179.8(6) .
O12 Gd1 Mn3A O5 -68.3(17) .
O12 Gd1 Mn3A O4 -157.0(18) .
O12 Gd1 Mn3A O18 22.3(17) .
O12 Gd1 Mn3A O16 111.2(17) .
O12 C98 N3 C99 -176.2(9) .
O12 C98 N3 C100 -9.2(15) .
O16 Gd1 Mn3A O5 -179.5(2) .
O16 Gd1 Mn3A O4 91.7(2) .
O16 Gd1 Mn3A O18 -88.9(2) .
O16 Gd1 Mn3A O12 -111.2(17) .
C71 C72 C67 C68 3.8(8) .
C71 C72 C67 C66 -174.3(5) .
C71 C45 C46 C51 96.4(5) .
C71 C45 C46 C47 -80.0(6) .
C71 C45 C28 C1 -47.3(6) .
C71 C45 C28 C26 -177.8(4) .
C72 C71 C45 C46 -94.1(5) .
C72 C71 C45 C28 137.6(5) .
C72 C71 C70 C69 -0.1(8) .
C72 C67 C68 C69 -3.0(9) .
C72 C67 C66 C64 88.2(6) .
C67 C68 C69 C70 0.8(9) .
C67 C68 C69 C85 178.4(6) .
C65 C64 C66 C67 -94.1(6) .
C65 C64 C63 C62 -1.4(9) .
C65 C60 C59 C57 95.0(6) .
C65 C60 C61 C62 -2.2(9) .
C64 C65 C60 C59 -177.0(5) .
C64 C65 C60 C61 1.6(8) .
C64 C63 C62 C61 0.9(9) .
C64 C63 C62 C81 -176.6(6) .
C51 C46 C47 C48 -1.4(9) .
C51 C50 C49 C48 1.4(10) .
C51 C50 C52 C53 -93.2(7) .
C45 C71 C72 O8 -4.1(7) .
C45 C71 C72 C67 175.9(5) .
C45 C71 C70 C69 -178.2(5) .
C45 C46 C47 C48 175.1(5) .
C68 C67 C66 C64 -89.8(7) .
C68 C69 C70 C71 0.8(9) .
C68 C69 C85 C87 -72.1(8) .
C68 C69 C85 C88 167.2(6) .
C68 C69 C85 C86 47.2(9) .
C46 C51 C50 C49 0.0(8) .
C46 C51 C50 C52 179.8(5) .
C46 C45 C28 C1 -174.3(5) .
C46 C45 C28 C26 55.2(6) .
C46 C47 C48 C49 2.7(10) .
C46 C47 C48 C73 -179.0(6) .
C57 C58 C53 C52 -173.3(5) .
C57 C58 C53 C54 5.2(9) .
C57 C56 C55 C54 2.5(11) .
C57 C56 C55 C77 -176.6(6) .
C1 C6 C5 C7 175.0(6) .
C1 C6 C5 C4 -4.6(10) .
C1 C2 C3 C4 -1.9(12) .
C1 C2 C3 C29 178.3(7) .
C66 C67 C68 C69 175.0(6) .
C66 C64 C63 C62 -176.9(5) .
N1 C89 O9 Mn1 -173.2(7) .
C50 C51 C46 C45 -176.7(5) .
C50 C51 C46 C47 0.0(8) .
C50 C49 C48 C47 -2.7(10) .
C50 C49 C48 C73 179.0(7) .
C60 C65 C64 C66 175.6(5) .
C60 C65 C64 C63 0.1(8) .
C60 C61 C62 C63 1.0(9) .
C60 C61 C62 C81 178.6(6) .
C59 C57 C58 O6 -4.8(8) .
C59 C57 C58 C53 173.9(5) .
C59 C57 C56 C55 -177.9(6) .
C59 C60 C61 C62 176.4(6) .
C61 C60 C59 C57 -83.5(6) .
C61 C62 C81 C83 -77.9(8) .
C61 C62 C81 C84 162.5(7) .
C61 C62 C81 C82 40.6(9) .
C58 C57 C59 C60 -87.4(6) .
C58 C57 C56 C55 0.7(9) .
C58 C53 C52 C50 85.3(7) .
C58 C53 C54 C55 -1.8(10) .
C47 C48 C73 C75 -66.5(9) .
C47 C48 C73 C74 53.4(9) .
C47 C48 C73 C76 172.2(8) .
C6 C1 C28 C45 -52.7(8) .
C6 C1 C28 C26 79.5(6) .
C6 C1 C2 C3 -0.5(10) .
C6 C5 C7 C8 -88.6(8) .
C6 C5 C4 C3 2.2(12) .
C27 C26 C25 C24 1.2(9) .
C27 C26 C28 C45 46.7(7) .
C27 C26 C28 C1 -85.7(6) .
C27 C22 C23 C24 0.4(11) .
C27 C22 C21 C19 95.0(8) .
C70 C71 C72 O8 177.8(5) .
C70 C71 C72 C67 -2.3(8) .
C70 C71 C45 C46 84.0(6) .
C70 C71 C45 C28 -44.3(7) .
C70 C69 C85 C87 105.3(8) .
C70 C69 C85 C88 -15.4(9) .
C70 C69 C85 C86 -135.4(7) .
C26 C27 C22 C23 -0.2(9) .
C26 C27 C22 C21 -178.5(6) .
C26 C25 C24 C23 -1.0(11) .
C26 C25 C24 C41 -179.4(8) .
C63 C64 C66 C67 81.3(6) .
C63 C62 C81 C83 99.6(8) .
C63 C62 C81 C84 -20.0(10) .
C63 C62 C81 C82 -141.9(7) .
C49 C50 C52 C53 86.5(7) .
C49 C48 C73 C75 111.8(8) .
C49 C48 C73 C74 -128.4(7) .
C49 C48 C73 C76 -9.5(11) .
C25 C26 C28 C45 -137.7(5) .
C25 C26 C28 C1 89.8(6) .
C25 C24 C23 C22 0.2(12) .
C25 C24 C41 C44 -8.5(14) .
C25 C24 C41 C42 -135.2(11) .
C25 C24 C41 C43 109.5(10) .
C53 C54 C55 C56 -2.0(11) .
C53 C54 C55 C77 177.1(7) .
C52 C50 C49 C48 -178.4(6) .
C52 C53 C54 C55 176.8(6) .
C28 C45 C46 C51 -135.7(5) .
C28 C45 C46 C47 47.8(7) .
C28 C1 C6 O1 6.6(9) .
C28 C1 C6 C5 -172.3(6) .
C28 C1 C2 C3 175.9(7) .
C28 C26 C25 C24 -174.7(6) .
C85 C69 C70 C71 -176.7(6) .
C5 C4 C3 C2 1.0(12) .
C5 C4 C3 C29 -179.1(8) .
C56 C57 C59 C60 91.2(6) .
C56 C57 C58 O6 176.6(5) .
C56 C57 C58 C53 -4.7(8) .
C2 C1 C6 O1 -177.3(6) .
C2 C1 C6 C5 3.8(9) .
C2 C1 C28 C45 131.1(6) .
C2 C1 C28 C26 -96.7(6) .
C2 C3 C29 C32 49.0(12) .
C2 C3 C29 C31 167.2(13) .
C2 C3 C29 C30 -67.6(12) .
C13 C8 C7 C5 91.6(9) .
C13 C8 C9 C10 -2.6(11) .
C13 C12 C14 C15 -92.5(9) .
C13 C12 C11 C10 0.2(12) .
C8 C13 C12 C14 176.7(7) .
C8 C13 C12 C11 -1.6(11) .
C8 C9 C10 C11 1.4(12) .
C8 C9 C10 C33 178.1(8) .
C22 C27 C26 C25 -0.5(8) .
C22 C27 C26 C28 174.8(5) .
C7 C5 C4 C3 -177.4(8) .
C7 C8 C9 C10 177.4(7) .
C23 C24 C41 C44 173.1(9) .
C23 C24 C41 C42 46.5(15) .
C23 C24 C41 C43 -68.9(10) .
C23 C22 C21 C19 -83.3(10) .
C20 C15 C14 C12 84.7(9) .
C20 C19 C18 C17 1.2(12) .
C20 C19 C21 C22 -85.2(9) .
C4 C5 C7 C8 91.1(10) .
C4 C3 C29 C32 -130.9(10) .
C4 C3 C29 C31 -12.7(16) .
C4 C3 C29 C30 112.6(12) .
C54 C53 C52 C50 -93.2(7) .
C16 C15 C14 C12 -91.4(9) .
C16 C17 C18 C19 1.1(13) .
C16 C17 C37 C39 -132.8(11) .
C16 C17 C37 C38 -8.5(14) .
C16 C17 C37 C40 112.0(12) .
C15 C20 C19 C18 -3.9(12) .
C15 C20 C19 C21 174.7(7) .
C15 C16 C17 C18 -0.7(15) .
C15 C16 C17 C37 -179.2(9) .
C9 C8 C7 C5 -88.4(9) .
C9 C10 C33 C35 -116.6(12) .
C9 C10 C33 C34 1.6(14) .
C9 C10 C33 C36 126.3(12) .
C9 C10 C33 C34A -63(2) .
C9 C10 C33 C35A 171(2) .
C9 C10 C33 C36A 57(2) .
C17 C16 C15 C20 -1.9(14) .
C17 C16 C15 C14 174.4(9) .
C19 C20 C15 C16 4.1(12) .
C19 C20 C15 C14 -172.2(8) .
C18 C17 C37 C39 48.6(13) .
C18 C17 C37 C38 173.0(9) .
C18 C17 C37 C40 -66.5(11) .
C18 C19 C21 C22 93.4(9) .
C12 C13 C8 C7 -177.2(6) .
C12 C13 C8 C9 2.8(10) .
C12 C11 C10 C9 -0.2(13) .
C12 C11 C10 C33 -176.8(8) .
C21 C22 C23 C24 178.7(7) .
C21 C19 C18 C17 -177.4(7) .
C14 C12 C11 C10 -178.1(9) .
C11 C12 C14 C15 85.8(9) .
C11 C10 C33 C35 60.0(13) .
C11 C10 C33 C34 178.2(11) .
C11 C10 C33 C36 -57.1(14) .
C11 C10 C33 C34A 114(2) .
C11 C10 C33 C35A -12(2) .
C11 C10 C33 C36A -126(2) .
C96 N4 C95 O11 0.6(12) .
C97 N4 C95 O11 -178.2(8) .
C37 C17 C18 C19 179.7(8) .
C78 C77 C55 C56 -131.4(10) .
C78 C77 C55 C54 49.5(12) .
C79 C77 C55 C56 107.3(11) .
C79 C77 C55 C54 -71.8(11) .
C94 N2 C92 O10 0(2) .
C80 C77 C55 C56 -11.8(12) .
C80 C77 C55 C54 169.1(10) .
C93 N2 C92 O10 178.8(13) .
C90 N1 C89 O9 4.1(15) .
C91 N1 C89 O9 -177.1(9) .
C41 C24 C23 C22 178.6(8) .
C98 O12 Mn3A Gd1 -117.9(17) .
C98 O12 Mn3A O5 -52.5(9) .
C98 O12 Mn3A O4 39.1(9) .
C98 O12 Mn3A O18 -138.9(9) .
C98 O12 Mn3A O16 133.2(9) .
C98 O12 Mn3A O13A 77.5(15) .
Mn3 O8 C72 C71 -90.7(5) .
Mn3 O8 C72 C67 89.3(5) .
Mn3 O1 C6 C1 104.3(6) .
Mn3 O1 C6 C5 -76.8(7) .
Mn3 O11 C95 N4 157.5(5) .
Mn3A O5 C51 C46 92.8(5) .
Mn3A O5 C51 C50 -88.4(5) .
Mn3A O4 C27 C26 -112.0(6) .
Mn3A O4 C27 C22 71.2(7) .
Mn3A O12 C98 N3 -176.2(7) .
O14 Gd1 Mn3A O5 -46.0(6) .
O14 Gd1 Mn3A O4 -134.7(5) .
O14 Gd1 Mn3A O18 44.6(6) .
O14 Gd1 Mn3A O12 22(2) .
O14 Gd1 Mn3A O16 133.5(5) .
C93A N2 C92A O10 -5(4) .
C94A N2 C92A O10 -178(2) .
C80A C77 C55 C56 -34.6(19) .
C80A C77 C55 C54 146.3(18) .
C79A C77 C55 C56 78.5(18) .
C79A C77 C55 C54 -100.6(18) .
C78A C77 C55 C56 -162.7(19) .
C78A C77 C55 C54 18(2) .
